data_7014634
loop_
_publ_author_name
'Akagi, Fumio'
'Ishida, Yutaka'
'Matsuo, Tsukasa'
'Kawaguchi, Hiroyuki'

_publ_section_title
;
 Synthesis and reactivity of niobium complexes having a tripodal
 triaryloxide ligand in bidentate, tridentate, and tetradentate
 coordination modes.
;
_journal_issue 10
_journal_name_full 'Dalton transactions (Cambridge, England : 2003)'
_journal_page_first 2375
_journal_page_last 2382
_journal_paper_doi 10.1039/c0dt01022g
_journal_volume 40
_journal_year 2011
_chemical_formula_moiety 'C56 H85 Cl3 N Nb O3 '
_chemical_formula_sum 'C56 H85 Cl3 N Nb O3'
_chemical_formula_weight 1019.56
_space_group_IT_number 15
_symmetry_cell_setting monoclinic
_symmetry_Int_Tables_number 15
_symmetry_space_group_name_Hall '-C 2yc'
_symmetry_space_group_name_H-M 'C 1 2/c 1'
_cell_angle_alpha 90.0000
_cell_angle_beta 116.905(3)
_cell_angle_gamma 90.0000
_cell_formula_units_Z 8
_cell_length_a 47.957(11)
_cell_length_b 13.286(3)
_cell_length_c 19.889(5)
_cell_measurement_reflns_used 13275
_cell_measurement_temperature 173.1
_cell_measurement_theta_max 27.5
_cell_measurement_theta_min 3.1
_cell_volume 11301(5)
_computing_cell_refinement CrystalClear
_computing_data_collection CrystalClear
_computing_data_reduction CrystalStructure
_computing_publication_material 'CrystalStructure 3.8'
_computing_structure_refinement SHELXL
_computing_structure_solution SIR97
_diffrn_detector_area_resol_mean 7.31
_diffrn_measured_fraction_theta_full 0.994
_diffrn_measured_fraction_theta_max 0.994
_diffrn_measurement_device_type 'Rigaku Mercury'
_diffrn_measurement_method \w
_diffrn_radiation_type 'Mo K\a'
_diffrn_radiation_wavelength 0.71070
_diffrn_reflns_av_R_equivalents 0.047
_diffrn_reflns_limit_h_max 62
_diffrn_reflns_limit_h_min -46
_diffrn_reflns_limit_k_max 15
_diffrn_reflns_limit_k_min -17
_diffrn_reflns_limit_l_max 25
_diffrn_reflns_limit_l_min -25
_diffrn_reflns_number 43895
_diffrn_reflns_theta_full 27.48
_diffrn_reflns_theta_max 27.48
_exptl_absorpt_coefficient_mu 0.395
_exptl_absorpt_correction_type none
_exptl_crystal_colour colorless
_exptl_crystal_density_diffrn 1.198
_exptl_crystal_density_method 'not measured'
_exptl_crystal_description prism
_exptl_crystal_F_000 4352.00
_exptl_crystal_size_max 0.20
_exptl_crystal_size_mid 0.20
_exptl_crystal_size_min 0.20
_refine_diff_density_max 0.85
_refine_diff_density_min -3.36
_refine_ls_extinction_method none
_refine_ls_goodness_of_fit_ref 1.080
_refine_ls_hydrogen_treatment mixed
_refine_ls_number_parameters 581
_refine_ls_number_reflns 12900
_refine_ls_R_factor_gt 0.0812
_refine_ls_shift/su_max 0.0000
_refine_ls_structure_factor_coef Fsqd
_refine_ls_weighting_details 'w = 1/[\s^2^(Fo^2^)+(0.1068P)^2^+66.2115P] where P=(Fo^2^+2Fc^2^)/3'
_refine_ls_weighting_scheme calc
_refine_ls_wR_factor_ref 0.2241
_reflns_number_gt 10484
_reflns_number_total 12900
_reflns_threshold_expression F^2^>2.0\s(F^2^)
_cod_data_source_file C0DT01022G.TXT
_cod_data_source_block '__[NEt3H][(anti-O3)NbCl3]'
_cod_original_cell_volume 11300(4)
_cod_original_formula_sum 'C56 H85 Cl3 N Nb O3 '
_cod_database_code 7014634

loop_
_symmetry_equiv_pos_site_id
_symmetry_equiv_pos_as_xyz
1 +X,+Y,+Z
2 -X,+Y,1/2-Z
3 -X,-Y,-Z
4 +X,-Y,1/2+Z
5 1/2+X,1/2+Y,+Z
6 1/2-X,1/2+Y,1/2-Z
7 1/2-X,1/2-Y,-Z
8 1/2+X,1/2-Y,1/2+Z

loop_
_atom_site_label
_atom_site_type_symbol
_atom_site_fract_x
_atom_site_fract_y
_atom_site_fract_z
_atom_site_U_iso_or_equiv
_atom_site_adp_type
_atom_site_occupancy
_atom_site_symmetry_multiplicity
_atom_site_calc_flag
_atom_site_refinement_flags
_atom_site_disorder_assembly
_atom_site_disorder_group
Nb(1) Nb 0.176610(8) 0.20825(3) 0.73183(2) 0.02723(13) Uani 1.00 1 d . . .
Cl(1) Cl 0.22819(3) 0.19137(11) 0.73481(8) 0.0512(3) Uani 1.00 1 d . . .
Cl(2) Cl 0.20358(3) 0.20428(9) 0.87065(6) 0.0457(3) Uani 1.00 1 d . . .
Cl(3) Cl 0.18679(3) 0.38739(9) 0.74435(7) 0.0520(3) Uani 1.00 1 d . . .
O(1) O 0.17345(6) 0.0669(2) 0.73198(16) 0.0272(6) Uani 1.00 1 d . . .
O(2) O 0.13789(7) 0.2196(2) 0.73366(16) 0.0285(6) Uani 1.00 1 d . . .
O(3) O 0.15696(6) 0.2180(2) 0.62596(16) 0.0261(5) Uani 1.00 1 d . . .
N(1) N 0.27147(13) 0.3605(4) 0.8948(2) 0.0528(12) Uani 1.00 1 d . . .
C(1) C 0.10764(8) 0.0643(2) 0.6044(2) 0.0179(6) Uani 1.00 1 d . . .
C(2) C 0.12848(9) -0.0251(2) 0.6491(2) 0.0205(7) Uani 1.00 1 d . . .
C(3) C 0.15855(9) -0.0234(2) 0.7102(2) 0.0217(7) Uani 1.00 1 d . . .
C(4) C 0.17374(9) -0.1123(3) 0.7480(2) 0.0244(7) Uani 1.00 1 d . . .
C(5) C 0.15890(10) -0.2029(3) 0.7185(2) 0.0279(8) Uani 1.00 1 d . . .
C(6) C 0.12947(10) -0.2096(2) 0.6556(2) 0.0269(8) Uani 1.00 1 d . . .
C(7) C 0.11494(9) -0.1200(3) 0.6239(2) 0.0245(7) Uani 1.00 1 d . . .
C(8) C 0.09270(9) 0.1331(2) 0.6424(2) 0.0205(7) Uani 1.00 1 d . . .
C(9) C 0.10671(9) 0.2019(2) 0.7027(2) 0.0230(7) Uani 1.00 1 d . . .
C(10) C 0.08872(11) 0.2528(3) 0.7320(2) 0.0289(8) Uani 1.00 1 d . . .
C(11) C 0.05671(11) 0.2386(3) 0.6972(2) 0.0324(9) Uani 1.00 1 d . . .
C(12) C 0.04155(10) 0.1756(3) 0.6355(2) 0.0280(8) Uani 1.00 1 d . . .
C(13) C 0.06019(9) 0.1238(3) 0.6103(2) 0.0232(7) Uani 1.00 1 d . . .
C(14) C 0.11542(8) 0.1122(2) 0.5447(2) 0.0190(7) Uani 1.00 1 d . . .
C(15) C 0.13718(9) 0.1888(2) 0.5546(2) 0.0201(7) Uani 1.00 1 d . . .
C(16) C 0.13906(9) 0.2339(2) 0.4921(2) 0.0224(7) Uani 1.00 1 d . . .
C(17) C 0.12037(10) 0.1935(3) 0.4216(2) 0.0253(8) Uani 1.00 1 d . . .
C(18) C 0.09984(10) 0.1135(3) 0.4089(2) 0.0270(8) Uani 1.00 1 d . . .
C(19) C 0.09733(9) 0.0765(3) 0.4707(2) 0.0233(7) Uani 1.00 1 d . . .
C(20) C 0.20414(10) -0.1126(3) 0.8229(2) 0.0346(9) Uani 1.00 1 d . . .
C(21) C 0.19595(12) -0.0638(4) 0.8822(2) 0.0444(12) Uani 1.00 1 d . . .
C(22) C 0.21603(11) -0.2188(3) 0.8504(3) 0.0428(11) Uani 1.00 1 d . . .
C(23) C 0.23093(12) -0.0564(4) 0.8180(3) 0.0575(16) Uani 1.00 1 d . . .
C(24) C 0.11341(13) -0.3108(3) 0.6250(2) 0.0386(11) Uani 1.00 1 d . . .
C(25) C 0.10122(17) -0.3152(4) 0.5393(3) 0.0574(16) Uani 1.00 1 d . . .
C(26) C 0.08607(14) -0.3213(4) 0.6442(3) 0.0541(14) Uani 1.00 1 d . . .
C(27) C 0.13528(14) -0.4006(3) 0.6594(3) 0.0516(13) Uani 1.00 1 d . . .
C(28) C 0.10397(14) 0.3255(4) 0.8000(2) 0.0438(11) Uani 1.00 1 d . . .
C(29) C 0.11730(19) 0.4160(4) 0.7768(4) 0.0685(19) Uani 1.00 1 d . . .
C(30) C 0.12954(16) 0.2706(5) 0.8686(3) 0.0648(17) Uani 1.00 1 d . . .
C(31) C 0.07998(17) 0.3647(5) 0.8253(3) 0.0636(17) Uani 1.00 1 d . . .
C(32) C 0.00585(11) 0.1615(4) 0.5948(2) 0.0412(11) Uani 1.00 1 d . . .
C(33) C -0.00671(13) 0.1969(5) 0.5128(3) 0.0608(17) Uani 1.00 1 d . . .
C(34) C -0.00210(12) 0.0481(4) 0.5942(3) 0.0522(13) Uani 1.00 1 d . . .
C(35) C -0.01041(14) 0.2167(5) 0.6341(4) 0.070(2) Uani 1.00 1 d . . .
C(36) C 0.16022(10) 0.3250(3) 0.5002(2) 0.0298(8) Uani 1.00 1 d . . .
C(37) C 0.15510(12) 0.3642(4) 0.4228(2) 0.0425(11) Uani 1.00 1 d . . .
C(38) C 0.19491(11) 0.2934(4) 0.5431(3) 0.0467(12) Uani 1.00 1 d . . .
C(39) C 0.15249(15) 0.4104(3) 0.5403(3) 0.0501(13) Uani 1.00 1 d . . .
C(40) C 0.08044(12) 0.0725(3) 0.3286(2) 0.0383(10) Uani 1.00 1 d . . .
C(41) C 0.06357(18) -0.0243(5) 0.3281(3) 0.0676(19) Uani 1.00 1 d . . .
C(42) C 0.05755(19) 0.1517(6) 0.2804(3) 0.082(2) Uani 1.00 1 d . . .
C(43) C 0.10206(19) 0.0466(6) 0.2931(4) 0.084(2) Uani 1.00 1 d . . .
C(44) C 0.25530(17) 0.4163(5) 0.9323(4) 0.075(2) Uani 1.00 1 d . . .
C(45) C 0.2437(2) 0.5198(6) 0.9002(5) 0.126(4) Uani 1.00 1 d . . .
C(46) C 0.28404(15) 0.2639(5) 0.9351(4) 0.0654(17) Uani 1.00 1 d . . .
C(47) C 0.30015(19) 0.2002(7) 0.9052(4) 0.098(3) Uani 1.00 1 d . . .
C(48) C 0.2853(9) 0.432(2) 0.8709(18) 0.141(15) Uani 0.50 1 d P . .
C(49) C 0.3130(8) 0.478(2) 0.934(2) 0.20(2) Uani 0.50 1 d P . .
C(50) C 0.3018(3) 0.420(2) 0.8935(12) 0.072(6) Uani 0.50 1 d P . .
C(51) C 0.3257(4) 0.442(2) 0.9749(10) 0.069(5) Uani 0.50 1 d P . .
C(52) C 0.0442(6) 0.3922(19) 0.4702(15) 0.122(7) Uiso 0.50 1 d P . .
C(53) C 0.0197(3) 0.4702(12) 0.4611(9) 0.156(5) Uiso 1.00 1 d . . .
C(54) C -0.01140(18) 0.4792(5) 0.3769(4) 0.0225(14) Uiso 0.50 1 d P . .
C(55) C -0.0194(3) 0.4433(12) 0.3216(9) 0.162(5) Uiso 1.00 1 d . . .
C(56) C 0.0068(8) 0.352(2) 0.3496(19) 0.153(10) Uiso 0.50 1 d P . .
C(57) C 0.0316(4) 0.3665(11) 0.4020(9) 0.148(4) Uiso 1.00 1 d . . .
C(58) C 0.0694(2) 0.3760(6) 0.5362(5) 0.081(2) Uiso 1.00 1 d . . .
C(59) C 0.0089(6) 0.438(2) 0.4018(16) 0.125(7) Uiso 0.50 1 d P . .
C(60) C 0.05120(18) 0.4231(5) 0.5475(4) 0.0225(14) Uiso 0.50 1 d P . .
C(61) C 0.0578(3) 0.3335(11) 0.4599(8) 0.068(3) Uiso 0.50 1 d P . .
H(1) H 0.0896(8) 0.029(2) 0.571(2) 0.006(8) Uiso 1.00 1 c . . .
H(2) H 0.1692 -0.2636 0.7420 0.033 Uiso 1.00 1 c R . .
H(3) H 0.0946 -0.1227 0.5827 0.029 Uiso 1.00 1 c R . .
H(4) H 0.0445 0.2734 0.7164 0.039 Uiso 1.00 1 c R . .
H(5) H 0.0502 0.0794 0.5687 0.028 Uiso 1.00 1 c R . .
H(6) H 0.1216 0.2222 0.3793 0.030 Uiso 1.00 1 c R . .
H(7) H 0.0827 0.0243 0.4630 0.028 Uiso 1.00 1 c R . .
H(8) H 0.1994 0.0090 0.8833 0.053 Uiso 1.00 1 c R . .
H(9) H 0.2093 -0.0923 0.9320 0.053 Uiso 1.00 1 c R . .
H(10) H 0.1740 -0.0771 0.8690 0.053 Uiso 1.00 1 c R . .
H(11) H 0.2069 -0.2431 0.8825 0.051 Uiso 1.00 1 c R . .
H(12) H 0.2389 -0.2177 0.8793 0.051 Uiso 1.00 1 c R . .
H(13) H 0.2100 -0.2637 0.8069 0.051 Uiso 1.00 1 c R . .
H(14) H 0.2428 -0.1032 0.8027 0.069 Uiso 1.00 1 c R . .
H(15) H 0.2448 -0.0277 0.8674 0.069 Uiso 1.00 1 c R . .
H(16) H 0.2224 -0.0022 0.7807 0.069 Uiso 1.00 1 c R . .
H(17) H 0.0798 -0.2894 0.5144 0.069 Uiso 1.00 1 c R . .
H(18) H 0.1015 -0.3851 0.5239 0.069 Uiso 1.00 1 c R . .
H(19) H 0.1146 -0.2740 0.5249 0.069 Uiso 1.00 1 c R . .
H(20) H 0.0933 -0.3539 0.6934 0.065 Uiso 1.00 1 c R . .
H(21) H 0.0696 -0.3621 0.6056 0.065 Uiso 1.00 1 c R . .
H(22) H 0.0778 -0.2544 0.6459 0.065 Uiso 1.00 1 c R . .
H(23) H 0.1459 -0.4166 0.6287 0.062 Uiso 1.00 1 c R . .
H(24) H 0.1231 -0.4590 0.6610 0.062 Uiso 1.00 1 c R . .
H(25) H 0.1509 -0.3837 0.7108 0.062 Uiso 1.00 1 c R . .
H(26) H 0.1390 0.4023 0.7878 0.082 Uiso 1.00 1 c R . .
H(27) H 0.1166 0.4755 0.8051 0.082 Uiso 1.00 1 c R . .
H(28) H 0.1049 0.4284 0.7227 0.082 Uiso 1.00 1 c R . .
H(29) H 0.1202 0.2400 0.8985 0.078 Uiso 1.00 1 c R . .
H(30) H 0.1456 0.3190 0.8998 0.078 Uiso 1.00 1 c R . .
H(31) H 0.1390 0.2180 0.8511 0.078 Uiso 1.00 1 c R . .
H(32) H 0.0705 0.4269 0.7980 0.076 Uiso 1.00 1 c R . .
H(33) H 0.0905 0.3783 0.8796 0.076 Uiso 1.00 1 c R . .
H(34) H 0.0637 0.3140 0.8143 0.076 Uiso 1.00 1 c R . .
H(35) H -0.0120 0.2685 0.5095 0.073 Uiso 1.00 1 c R . .
H(36) H -0.0255 0.1581 0.4807 0.073 Uiso 1.00 1 c R . .
H(37) H 0.0093 0.1866 0.4957 0.073 Uiso 1.00 1 c R . .
H(38) H -0.0029 0.0163 0.5488 0.063 Uiso 1.00 1 c R . .
H(39) H -0.0224 0.0410 0.5942 0.063 Uiso 1.00 1 c R . .
H(40) H 0.0141 0.0153 0.6390 0.063 Uiso 1.00 1 c R . .
H(41) H -0.0120 0.1721 0.6715 0.084 Uiso 1.00 1 c R . .
H(42) H -0.0314 0.2369 0.5968 0.084 Uiso 1.00 1 c R . .
H(43) H 0.0017 0.2766 0.6594 0.084 Uiso 1.00 1 c R . .
H(44) H 0.1694 0.3296 0.4076 0.051 Uiso 1.00 1 c R . .
H(45) H 0.1592 0.4367 0.4259 0.051 Uiso 1.00 1 c R . .
H(46) H 0.1335 0.3512 0.3855 0.051 Uiso 1.00 1 c R . .
H(47) H 0.2023 0.3035 0.5973 0.056 Uiso 1.00 1 c R . .
H(48) H 0.2074 0.3344 0.5259 0.056 Uiso 1.00 1 c R . .
H(49) H 0.1970 0.2222 0.5332 0.056 Uiso 1.00 1 c R . .
H(50) H 0.1362 0.4531 0.5029 0.060 Uiso 1.00 1 c R . .
H(51) H 0.1713 0.4508 0.5689 0.060 Uiso 1.00 1 c R . .
H(52) H 0.1451 0.3822 0.5748 0.060 Uiso 1.00 1 c R . .
H(53) H 0.0770 -0.0819 0.3320 0.081 Uiso 1.00 1 c R . .
H(54) H 0.0441 -0.0290 0.2809 0.081 Uiso 1.00 1 c R . .
H(55) H 0.0587 -0.0246 0.3709 0.081 Uiso 1.00 1 c R . .
H(56) H 0.0379 0.1445 0.2838 0.099 Uiso 1.00 1 c R . .
H(57) H 0.0536 0.1433 0.2278 0.099 Uiso 1.00 1 c R . .
H(58) H 0.0663 0.2187 0.2982 0.099 Uiso 1.00 1 c R . .
H(59) H 0.1046 0.1059 0.2670 0.100 Uiso 1.00 1 c R . .
H(60) H 0.0929 -0.0085 0.2570 0.100 Uiso 1.00 1 c R . .
H(61) H 0.1225 0.0259 0.3327 0.100 Uiso 1.00 1 c R . .
H(62) H 0.2699 0.4233 0.9866 0.090 Uiso 1.00 1 c R . .
H(63) H 0.2373 0.3758 0.9282 0.090 Uiso 1.00 1 c R . .
H(64) H 0.2602 0.5694 0.9262 0.151 Uiso 1.00 1 c R . .
H(65) H 0.2253 0.5369 0.9072 0.151 Uiso 1.00 1 c R . .
H(66) H 0.2380 0.5200 0.8462 0.151 Uiso 1.00 1 c R . .
H(67) H 0.2986 0.2796 0.9882 0.078 Uiso 1.00 1 c R . .
H(68) H 0.2664 0.2252 0.9353 0.078 Uiso 1.00 1 c R . .
H(69) H 0.2852 0.1539 0.8680 0.118 Uiso 1.00 1 c R . .
H(70) H 0.3163 0.1615 0.9463 0.118 Uiso 1.00 1 c R . .
H(71) H 0.3099 0.2420 0.8810 0.118 Uiso 1.00 1 c R . .
H(72) H 0.261(2) 0.344(7) 0.855(5) 0.11(3) Uiso 1.00 1 c . . .

loop_
_atom_site_aniso_label
_atom_site_aniso_U_11
_atom_site_aniso_U_22
_atom_site_aniso_U_33
_atom_site_aniso_U_12
_atom_site_aniso_U_13
_atom_site_aniso_U_23
Nb(1) 0.0228(2) 0.0260(2) 0.02138(19) -0.00727(14) -0.00015(14) 0.00199(14)
Cl(1) 0.0217(5) 0.0666(8) 0.0549(7) -0.0034(5) 0.0083(5) 0.0277(6)
Cl(2) 0.0469(6) 0.0436(6) 0.0230(5) -0.0095(5) -0.0051(4) 0.0001(4)
Cl(3) 0.0631(8) 0.0283(6) 0.0391(6) -0.0188(5) 0.0007(5) -0.0018(4)
O(1) 0.0196(13) 0.0255(14) 0.0286(14) -0.0007(10) 0.0040(11) 0.0053(11)
O(2) 0.0288(14) 0.0276(15) 0.0231(13) -0.0027(11) 0.0065(11) -0.0037(11)
O(3) 0.0234(13) 0.0254(14) 0.0219(13) -0.0043(11) 0.0036(10) 0.0015(10)
N(1) 0.062(3) 0.054(2) 0.026(2) -0.017(2) 0.005(2) -0.0020(19)
C(1) 0.0176(16) 0.0158(16) 0.0178(15) -0.0004(13) 0.0059(13) 0.0024(13)
C(2) 0.0228(17) 0.0208(18) 0.0193(16) 0.0033(14) 0.0108(14) 0.0022(13)
C(3) 0.0213(17) 0.0233(18) 0.0216(17) -0.0000(14) 0.0107(14) 0.0018(14)
C(4) 0.0224(18) 0.029(2) 0.0257(18) 0.0071(15) 0.0138(15) 0.0067(15)
C(5) 0.038(2) 0.0220(19) 0.0286(19) 0.0102(16) 0.0197(18) 0.0069(15)
C(6) 0.038(2) 0.0197(19) 0.0250(18) 0.0019(16) 0.0157(17) 0.0014(15)
C(7) 0.0287(19) 0.0235(19) 0.0208(17) 0.0012(15) 0.0107(15) 0.0010(14)
C(8) 0.0232(17) 0.0192(17) 0.0161(15) 0.0025(14) 0.0062(13) 0.0027(13)
C(9) 0.0270(18) 0.0194(18) 0.0169(16) -0.0006(14) 0.0050(14) 0.0017(13)
C(10) 0.044(2) 0.0226(19) 0.0210(18) 0.0017(17) 0.0159(17) -0.0004(15)
C(11) 0.041(2) 0.032(2) 0.029(2) 0.0103(18) 0.0198(19) 0.0011(17)
C(12) 0.0250(19) 0.033(2) 0.0254(19) 0.0062(16) 0.0109(16) 0.0048(16)
C(13) 0.0233(18) 0.0249(19) 0.0197(16) 0.0002(15) 0.0083(14) -0.0010(14)
C(14) 0.0185(16) 0.0187(17) 0.0175(15) 0.0028(13) 0.0061(13) 0.0016(13)
C(15) 0.0210(17) 0.0174(17) 0.0196(16) 0.0017(13) 0.0071(14) 0.0000(13)
C(16) 0.0233(18) 0.0189(18) 0.0257(18) -0.0003(14) 0.0118(15) 0.0030(14)
C(17) 0.0283(19) 0.028(2) 0.0221(18) 0.0001(15) 0.0138(15) 0.0036(15)
C(18) 0.030(2) 0.030(2) 0.0213(17) -0.0040(16) 0.0125(15) -0.0031(15)
C(19) 0.0269(18) 0.0236(19) 0.0209(17) -0.0044(15) 0.0120(15) -0.0034(14)
C(20) 0.024(2) 0.037(2) 0.035(2) 0.0059(17) 0.0070(17) 0.0161(19)
C(21) 0.047(2) 0.044(2) 0.024(2) 0.003(2) 0.0004(19) 0.0056(19)
C(22) 0.030(2) 0.044(2) 0.048(2) 0.011(2) 0.012(2) 0.020(2)
C(23) 0.025(2) 0.058(3) 0.075(4) 0.004(2) 0.010(2) 0.036(3)
C(24) 0.056(3) 0.020(2) 0.034(2) 0.0030(19) 0.015(2) 0.0001(17)
C(25) 0.091(4) 0.032(2) 0.037(2) -0.004(2) 0.018(2) -0.006(2)
C(26) 0.060(3) 0.029(2) 0.070(3) -0.013(2) 0.027(3) -0.002(2)
C(27) 0.067(3) 0.020(2) 0.059(3) 0.005(2) 0.021(2) -0.001(2)
C(28) 0.060(3) 0.043(2) 0.030(2) -0.005(2) 0.022(2) -0.014(2)
C(29) 0.102(5) 0.039(3) 0.077(4) -0.023(3) 0.053(4) -0.035(3)
C(30) 0.063(3) 0.097(5) 0.025(2) -0.006(3) 0.011(2) -0.023(2)
C(31) 0.081(4) 0.067(4) 0.047(3) 0.004(3) 0.032(3) -0.028(2)
C(32) 0.025(2) 0.060(3) 0.039(2) 0.009(2) 0.0153(19) 0.002(2)
C(33) 0.034(2) 0.088(4) 0.048(3) 0.014(2) 0.008(2) 0.017(3)
C(34) 0.032(2) 0.075(4) 0.051(3) -0.009(2) 0.020(2) -0.008(2)
C(35) 0.038(3) 0.098(5) 0.085(4) 0.004(3) 0.036(3) -0.025(4)
C(36) 0.030(2) 0.028(2) 0.030(2) -0.0072(17) 0.0127(17) 0.0040(16)
C(37) 0.045(2) 0.040(2) 0.040(2) -0.011(2) 0.017(2) 0.009(2)
C(38) 0.029(2) 0.063(3) 0.042(2) -0.017(2) 0.011(2) 0.008(2)
C(39) 0.077(3) 0.023(2) 0.054(3) -0.011(2) 0.033(2) -0.000(2)
C(40) 0.045(2) 0.049(2) 0.0194(19) -0.017(2) 0.0133(18) -0.0062(18)
C(41) 0.094(4) 0.073(4) 0.034(2) -0.046(3) 0.027(3) -0.023(2)
C(42) 0.083(5) 0.086(5) 0.037(3) -0.008(4) -0.009(3) -0.002(3)
C(43) 0.100(5) 0.115(6) 0.064(4) -0.057(4) 0.061(4) -0.054(4)
C(44) 0.061(4) 0.060(4) 0.087(5) -0.031(3) 0.019(3) -0.018(3)
C(45) 0.111(7) 0.066(5) 0.099(6) -0.005(4) -0.043(5) -0.012(4)
C(46) 0.044(3) 0.082(4) 0.064(4) 0.001(3) 0.018(2) 0.015(3)
C(47) 0.055(4) 0.137(8) 0.068(4) 0.013(4) -0.003(3) -0.036(5)
C(48) 0.28(3) 0.100(18) 0.16(2) -0.11(2) 0.19(3) -0.072(19)
C(49) 0.21(3) 0.17(3) 0.34(5) -0.17(3) 0.23(3) -0.17(3)
C(50) 0.055(8) 0.113(16) 0.051(7) -0.038(9) 0.028(7) 0.007(8)
C(51) 0.049(7) 0.096(13) 0.056(7) -0.032(7) 0.018(6) -0.008(7)

loop_
_atom_type_symbol
_atom_type_description
_atom_type_scat_dispersion_real
_atom_type_scat_dispersion_imag
_atom_type_scat_source
C C 0.003 0.002
;
International Tables for Crystallography
(1992, Vol. C, Tables 4.2.6.8 and 6.1.1.4)
;
H H 0.000 0.000
;
International Tables for Crystallography
(1992, Vol. C, Table 6.1.1.4)
;
N N 0.006 0.003
;
International Tables for Crystallography
(1992, Vol. C, Tables 4.2.6.8 and 6.1.1.4)
;
O O 0.011 0.006
;
International Tables for Crystallography
(1992, Vol. C, Tables 4.2.6.8 and 6.1.1.4)
;
Cl Cl 0.148 0.159
;
International Tables for Crystallography
(1992, Vol. C, Tables 4.2.6.8 and 6.1.1.4)
;
Nb Nb -2.073 0.621
;
International Tables for Crystallography
(1992, Vol. C, Tables 4.2.6.8 and 6.1.1.4)
;

loop_
_geom_angle_atom_site_label_1
_geom_angle_atom_site_label_2
_geom_angle_atom_site_label_3
_geom_angle
_geom_angle_publ_flag
_geom_angle_site_symmetry_1
_geom_angle_site_symmetry_2
_geom_angle_site_symmetry_3
Cl(1) Nb(1) Cl(2) 87.64(4) yes . . .
Cl(1) Nb(1) Cl(3) 86.17(5) yes . . .
Cl(1) Nb(1) O(1) 89.42(10) yes . . .
Cl(1) Nb(1) O(2) 177.69(9) yes . . .
Cl(1) Nb(1) O(3) 91.27(10) yes . . .
Cl(2) Nb(1) Cl(3) 85.79(4) yes . . .
Cl(2) Nb(1) O(1) 88.78(9) yes . . .
Cl(2) Nb(1) O(2) 90.13(9) yes . . .
Cl(2) Nb(1) O(3) 176.95(9) yes . . .
Cl(3) Nb(1) O(1) 173.14(7) yes . . .
Cl(3) Nb(1) O(2) 94.25(9) yes . . .
Cl(3) Nb(1) O(3) 91.30(9) yes . . .
O(1) Nb(1) O(2) 89.95(13) yes . . .
O(1) Nb(1) O(3) 94.06(12) yes . . .
O(2) Nb(1) O(3) 90.99(13) yes . . .
Nb(1) O(1) C(3) 155.2(2) yes . . .
Nb(1) O(2) C(9) 150.9(2) yes . . .
Nb(1) O(3) C(15) 155.2(2) yes . . .
C(44) N(1) C(46) 109.5(5) yes . . .
C(44) N(1) C(48) 105.8(17) yes . . .
C(44) N(1) C(50) 115.3(11) yes . . .
C(46) N(1) C(48) 130.4(16) yes . . .
C(46) N(1) C(50) 105.8(10) yes . . .
C(48) N(1) C(50) 25.5(16) yes . . .
C(2) C(1) C(8) 119.5(3) yes . . .
C(2) C(1) C(14) 116.3(3) yes . . .
C(8) C(1) C(14) 117.3(3) yes . . .
C(1) C(2) C(3) 128.9(3) yes . . .
C(1) C(2) C(7) 114.2(2) yes . . .
C(3) C(2) C(7) 116.9(3) yes . . .
O(1) C(3) C(2) 118.4(3) yes . . .
O(1) C(3) C(4) 119.8(2) yes . . .
C(2) C(3) C(4) 121.8(3) yes . . .
C(3) C(4) C(5) 117.3(3) yes . . .
C(3) C(4) C(20) 123.4(3) yes . . .
C(5) C(4) C(20) 119.2(3) yes . . .
C(4) C(5) C(6) 123.4(3) yes . . .
C(5) C(6) C(7) 116.7(3) yes . . .
C(5) C(6) C(24) 122.2(3) yes . . .
C(7) C(6) C(24) 121.1(3) yes . . .
C(2) C(7) C(6) 123.8(3) yes . . .
C(1) C(8) C(9) 130.4(3) yes . . .
C(1) C(8) C(13) 113.0(3) yes . . .
C(9) C(8) C(13) 116.7(4) yes . . .
O(2) C(9) C(8) 120.1(4) yes . . .
O(2) C(9) C(10) 118.9(3) yes . . .
C(8) C(9) C(10) 121.0(3) yes . . .
C(9) C(10) C(11) 118.4(3) yes . . .
C(9) C(10) C(28) 121.5(4) yes . . .
C(11) C(10) C(28) 120.1(5) yes . . .
C(10) C(11) C(12) 123.0(5) yes . . .
C(11) C(12) C(13) 116.9(4) yes . . .
C(11) C(12) C(32) 123.5(4) yes . . .
C(13) C(12) C(32) 119.6(3) yes . . .
C(8) C(13) C(12) 123.9(3) yes . . .
C(1) C(14) C(15) 128.1(3) yes . . .
C(1) C(14) C(19) 114.7(3) yes . . .
C(15) C(14) C(19) 117.1(3) yes . . .
O(3) C(15) C(14) 118.5(3) yes . . .
O(3) C(15) C(16) 120.2(3) yes . . .
C(14) C(15) C(16) 121.4(3) yes . . .
C(15) C(16) C(17) 117.0(3) yes . . .
C(15) C(16) C(36) 122.7(3) yes . . .
C(17) C(16) C(36) 120.2(4) yes . . .
C(16) C(17) C(18) 124.0(4) yes . . .
C(17) C(18) C(19) 116.8(3) yes . . .
C(17) C(18) C(40) 120.3(4) yes . . .
C(19) C(18) C(40) 122.9(4) yes . . .
C(14) C(19) C(18) 123.4(3) yes . . .
C(4) C(20) C(21) 106.3(3) yes . . .
C(4) C(20) C(22) 112.6(3) yes . . .
C(4) C(20) C(23) 113.1(4) yes . . .
C(21) C(20) C(22) 107.3(4) yes . . .
C(21) C(20) C(23) 110.8(4) yes . . .
C(22) C(20) C(23) 106.6(4) yes . . .
C(6) C(24) C(25) 110.3(4) yes . . .
C(6) C(24) C(26) 108.3(4) yes . . .
C(6) C(24) C(27) 112.7(3) yes . . .
C(25) C(24) C(26) 109.6(4) yes . . .
C(25) C(24) C(27) 107.9(4) yes . . .
C(26) C(24) C(27) 108.0(4) yes . . .
C(10) C(28) C(29) 108.9(4) yes . . .
C(10) C(28) C(30) 110.5(4) yes . . .
C(10) C(28) C(31) 111.6(4) yes . . .
C(29) C(28) C(30) 111.4(5) yes . . .
C(29) C(28) C(31) 107.9(5) yes . . .
C(30) C(28) C(31) 106.5(5) yes . . .
C(12) C(32) C(33) 109.3(4) yes . . .
C(12) C(32) C(34) 109.5(3) yes . . .
C(12) C(32) C(35) 112.2(4) yes . . .
C(33) C(32) C(34) 108.2(4) yes . . .
C(33) C(32) C(35) 110.7(4) yes . . .
C(34) C(32) C(35) 106.9(5) yes . . .
C(16) C(36) C(37) 111.2(3) yes . . .
C(16) C(36) C(38) 109.7(3) yes . . .
C(16) C(36) C(39) 109.6(4) yes . . .
C(37) C(36) C(38) 106.8(4) yes . . .
C(37) C(36) C(39) 107.8(4) yes . . .
C(38) C(36) C(39) 111.7(3) yes . . .
C(18) C(40) C(41) 112.2(4) yes . . .
C(18) C(40) C(42) 109.7(4) yes . . .
C(18) C(40) C(43) 109.9(4) yes . . .
C(41) C(40) C(42) 110.8(5) yes . . .
C(41) C(40) C(43) 106.0(5) yes . . .
C(42) C(40) C(43) 108.2(5) yes . . .
N(1) C(44) C(45) 114.5(8) yes . . .
N(1) C(46) C(47) 116.4(7) yes . . .
N(1) C(48) C(49) 112(3) yes . . .
N(1) C(48) C(50) 101(3) yes . . .
C(49) C(48) C(50) 43(3) yes . . .
C(48) C(49) C(50) 27(2) yes . . .
C(48) C(49) C(51) 122(3) yes . . .
C(50) C(49) C(51) 102(3) yes . . .
N(1) C(50) C(48) 54(3) yes . . .
N(1) C(50) C(49) 118(3) yes . . .
N(1) C(50) C(51) 108.6(18) yes . . .
C(48) C(50) C(49) 110(4) yes . . .
C(48) C(50) C(51) 134(4) yes . . .
C(49) C(50) C(51) 35(2) yes . . .
C(49) C(51) C(50) 43(2) yes . . .
C(53) C(52) C(57) 95.0(17) yes . . .
C(53) C(52) C(58) 122(2) yes . . .
C(53) C(52) C(59) 40.1(13) yes . . .
C(53) C(52) C(60) 74.5(16) yes . . .
C(53) C(52) C(61) 164(2) yes . . .
C(57) C(52) C(58) 143(2) yes . . .
C(57) C(52) C(59) 55.1(16) yes . . .
C(57) C(52) C(60) 166(2) yes . . .
C(57) C(52) C(61) 69(2) yes . . .
C(58) C(52) C(59) 162(2) yes . . .
C(58) C(52) C(60) 49.0(10) yes . . .
C(58) C(52) C(61) 73.7(16) yes . . .
C(59) C(52) C(60) 113(2) yes . . .
C(59) C(52) C(61) 124(2) yes . . .
C(60) C(52) C(61) 121(2) yes . . .
C(52) C(53) C(54) 117.5(15) yes . . .
C(52) C(53) C(59) 80(2) yes . . .
C(52) C(53) C(60) 51.7(12) yes . . .
C(54) C(53) C(59) 37.1(15) yes . . .
C(54) C(53) C(60) 163.9(11) yes . . .
C(59) C(53) C(60) 130.6(19) yes . . .
C(53) C(54) C(55) 136.4(13) yes . . .
C(53) C(54) C(59) 41.8(18) yes . . .
C(55) C(54) C(59) 95(2) yes . . .
C(54) C(55) C(56) 96.6(15) yes . . .
C(54) C(55) C(59) 40.9(13) yes . . .
C(56) C(55) C(59) 56.5(16) yes . . .
C(55) C(56) C(57) 119(2) yes . . .
C(55) C(56) C(59) 58.6(16) yes . . .
C(57) C(56) C(59) 63(2) yes . . .
C(52) C(57) C(56) 142(3) yes . . .
C(52) C(57) C(59) 79(2) yes . . .
C(52) C(57) C(61) 49.7(15) yes . . .
C(56) C(57) C(59) 70(2) yes . . .
C(56) C(57) C(61) 151(2) yes . . .
C(59) C(57) C(61) 129.1(19) yes . . .
C(52) C(58) C(60) 71.6(15) yes . . .
C(52) C(58) C(61) 45.5(15) yes . . .
C(60) C(58) C(61) 115.9(9) yes . . .
C(52) C(59) C(53) 59.5(17) yes . . .
C(52) C(59) C(54) 161(3) yes . . .
C(52) C(59) C(55) 155(2) yes . . .
C(52) C(59) C(56) 90(2) yes . . .
C(52) C(59) C(57) 45.4(14) yes . . .
C(53) C(59) C(54) 101(2) yes . . .
C(53) C(59) C(55) 146(2) yes . . .
C(53) C(59) C(56) 148(2) yes . . .
C(53) C(59) C(57) 105(2) yes . . .
C(54) C(59) C(55) 44.5(13) yes . . .
C(54) C(59) C(56) 108(2) yes . . .
C(54) C(59) C(57) 154(2) yes . . .
C(55) C(59) C(56) 64.9(16) yes . . .
C(55) C(59) C(57) 110(2) yes . . .
C(56) C(59) C(57) 47.2(16) yes . . .
C(52) C(60) C(53) 53.8(12) yes . . .
C(52) C(60) C(58) 59.4(11) yes . . .
C(53) C(60) C(58) 112.1(9) yes . . .
C(52) C(61) C(57) 61.3(16) yes . . .
C(52) C(61) C(58) 60.8(15) yes . . .
C(57) C(61) C(58) 122.0(15) yes . . .
C(44) N(1) H(72) 114(9) no . . .
C(46) N(1) H(72) 103(7) no . . .
C(48) N(1) H(72) 93(9) no . . .
C(50) N(1) H(72) 108(9) no . . .
C(2) C(1) H(1) 100(2) no . . .
C(8) C(1) H(1) 99(2) no . . .
C(14) C(1) H(1) 97(2) no . . .
C(4) C(5) H(2) 118.3 no . . .
C(6) C(5) H(2) 118.3 no . . .
C(2) C(7) H(3) 118.1 no . . .
C(6) C(7) H(3) 118.1 no . . .
C(10) C(11) H(4) 118.5 no . . .
C(12) C(11) H(4) 118.5 no . . .
C(8) C(13) H(5) 118.0 no . . .
C(12) C(13) H(5) 118.0 no . . .
C(16) C(17) H(6) 118.0 no . . .
C(18) C(17) H(6) 118.0 no . . .
C(14) C(19) H(7) 118.3 no . . .
C(18) C(19) H(7) 118.3 no . . .
C(20) C(21) H(8) 109.5 no . . .
C(20) C(21) H(9) 109.5 no . . .
C(20) C(21) H(10) 109.5 no . . .
H(8) C(21) H(9) 109.5 no . . .
H(8) C(21) H(10) 109.5 no . . .
H(9) C(21) H(10) 109.5 no . . .
C(20) C(22) H(11) 109.5 no . . .
C(20) C(22) H(12) 109.5 no . . .
C(20) C(22) H(13) 109.5 no . . .
H(11) C(22) H(12) 109.5 no . . .
H(11) C(22) H(13) 109.5 no . . .
H(12) C(22) H(13) 109.5 no . . .
C(20) C(23) H(14) 109.5 no . . .
C(20) C(23) H(15) 109.5 no . . .
C(20) C(23) H(16) 109.5 no . . .
H(14) C(23) H(15) 109.5 no . . .
H(14) C(23) H(16) 109.5 no . . .
H(15) C(23) H(16) 109.5 no . . .
C(24) C(25) H(17) 109.5 no . . .
C(24) C(25) H(18) 109.5 no . . .
C(24) C(25) H(19) 109.5 no . . .
H(17) C(25) H(18) 109.5 no . . .
H(17) C(25) H(19) 109.5 no . . .
H(18) C(25) H(19) 109.5 no . . .
C(24) C(26) H(20) 109.5 no . . .
C(24) C(26) H(21) 109.5 no . . .
C(24) C(26) H(22) 109.5 no . . .
H(20) C(26) H(21) 109.5 no . . .
H(20) C(26) H(22) 109.5 no . . .
H(21) C(26) H(22) 109.5 no . . .
C(24) C(27) H(23) 109.5 no . . .
C(24) C(27) H(24) 109.5 no . . .
C(24) C(27) H(25) 109.5 no . . .
H(23) C(27) H(24) 109.5 no . . .
H(23) C(27) H(25) 109.5 no . . .
H(24) C(27) H(25) 109.5 no . . .
C(28) C(29) H(26) 109.5 no . . .
C(28) C(29) H(27) 109.5 no . . .
C(28) C(29) H(28) 109.5 no . . .
H(26) C(29) H(27) 109.5 no . . .
H(26) C(29) H(28) 109.5 no . . .
H(27) C(29) H(28) 109.5 no . . .
C(28) C(30) H(29) 109.5 no . . .
C(28) C(30) H(30) 109.5 no . . .
C(28) C(30) H(31) 109.5 no . . .
H(29) C(30) H(30) 109.5 no . . .
H(29) C(30) H(31) 109.5 no . . .
H(30) C(30) H(31) 109.5 no . . .
C(28) C(31) H(32) 109.5 no . . .
C(28) C(31) H(33) 109.5 no . . .
C(28) C(31) H(34) 109.5 no . . .
H(32) C(31) H(33) 109.5 no . . .
H(32) C(31) H(34) 109.5 no . . .
H(33) C(31) H(34) 109.5 no . . .
C(32) C(33) H(35) 109.5 no . . .
C(32) C(33) H(36) 109.5 no . . .
C(32) C(33) H(37) 109.5 no . . .
H(35) C(33) H(36) 109.5 no . . .
H(35) C(33) H(37) 109.5 no . . .
H(36) C(33) H(37) 109.5 no . . .
C(32) C(34) H(38) 109.5 no . . .
C(32) C(34) H(39) 109.5 no . . .
C(32) C(34) H(40) 109.5 no . . .
H(38) C(34) H(39) 109.5 no . . .
H(38) C(34) H(40) 109.5 no . . .
H(39) C(34) H(40) 109.5 no . . .
C(32) C(35) H(41) 109.5 no . . .
C(32) C(35) H(42) 109.5 no . . .
C(32) C(35) H(43) 109.5 no . . .
H(41) C(35) H(42) 109.5 no . . .
H(41) C(35) H(43) 109.5 no . . .
H(42) C(35) H(43) 109.5 no . . .
C(36) C(37) H(44) 109.5 no . . .
C(36) C(37) H(45) 109.5 no . . .
C(36) C(37) H(46) 109.5 no . . .
H(44) C(37) H(45) 109.5 no . . .
H(44) C(37) H(46) 109.5 no . . .
H(45) C(37) H(46) 109.5 no . . .
C(36) C(38) H(47) 109.5 no . . .
C(36) C(38) H(48) 109.5 no . . .
C(36) C(38) H(49) 109.5 no . . .
H(47) C(38) H(48) 109.5 no . . .
H(47) C(38) H(49) 109.5 no . . .
H(48) C(38) H(49) 109.5 no . . .
C(36) C(39) H(50) 109.5 no . . .
C(36) C(39) H(51) 109.5 no . . .
C(36) C(39) H(52) 109.5 no . . .
H(50) C(39) H(51) 109.5 no . . .
H(50) C(39) H(52) 109.5 no . . .
H(51) C(39) H(52) 109.5 no . . .
C(40) C(41) H(53) 109.5 no . . .
C(40) C(41) H(54) 109.5 no . . .
C(40) C(41) H(55) 109.5 no . . .
H(53) C(41) H(54) 109.5 no . . .
H(53) C(41) H(55) 109.5 no . . .
H(54) C(41) H(55) 109.5 no . . .
C(40) C(42) H(56) 109.5 no . . .
C(40) C(42) H(57) 109.5 no . . .
C(40) C(42) H(58) 109.5 no . . .
H(56) C(42) H(57) 109.5 no . . .
H(56) C(42) H(58) 109.5 no . . .
H(57) C(42) H(58) 109.5 no . . .
C(40) C(43) H(59) 109.5 no . . .
C(40) C(43) H(60) 109.5 no . . .
C(40) C(43) H(61) 109.5 no . . .
H(59) C(43) H(60) 109.5 no . . .
H(59) C(43) H(61) 109.5 no . . .
H(60) C(43) H(61) 109.5 no . . .
N(1) C(44) H(62) 108.6 no . . .
N(1) C(44) H(63) 108.6 no . . .
C(45) C(44) H(62) 108.6 no . . .
C(45) C(44) H(63) 108.6 no . . .
H(62) C(44) H(63) 107.6 no . . .
C(44) C(45) H(64) 109.5 no . . .
C(44) C(45) H(65) 109.5 no . . .
C(44) C(45) H(66) 109.5 no . . .
H(64) C(45) H(65) 109.5 no . . .
H(64) C(45) H(66) 109.5 no . . .
H(65) C(45) H(66) 109.5 no . . .
N(1) C(46) H(67) 108.2 no . . .
N(1) C(46) H(68) 108.2 no . . .
C(47) C(46) H(67) 108.2 no . . .
C(47) C(46) H(68) 108.2 no . . .
H(67) C(46) H(68) 107.3 no . . .
C(46) C(47) H(69) 109.5 no . . .
C(46) C(47) H(70) 109.5 no . . .
C(46) C(47) H(71) 109.5 no . . .
H(69) C(47) H(70) 109.5 no . . .
H(69) C(47) H(71) 109.5 no . . .
H(70) C(47) H(71) 109.5 no . . .

loop_
_geom_bond_atom_site_label_1
_geom_bond_atom_site_label_2
_geom_bond_distance
_geom_bond_publ_flag
_geom_bond_site_symmetry_1
_geom_bond_site_symmetry_2
Nb(1) Cl(1) 2.4576(16) yes . .
Nb(1) Cl(2) 2.4631(11) yes . .
Nb(1) Cl(3) 2.4197(12) yes . .
Nb(1) O(1) 1.884(2) yes . .
Nb(1) O(2) 1.880(3) yes . .
Nb(1) O(3) 1.882(2) yes . .
O(1) C(3) 1.363(4) yes . .
O(2) C(9) 1.356(4) yes . .
O(3) C(15) 1.359(4) yes . .
N(1) C(44) 1.494(11) yes . .
N(1) C(46) 1.488(8) yes . .
N(1) C(48) 1.36(4) yes . .
N(1) C(50) 1.66(2) yes . .
C(1) C(2) 1.548(4) yes . .
C(1) C(8) 1.553(6) yes . .
C(1) C(14) 1.534(6) yes . .
C(2) C(3) 1.404(4) yes . .
C(2) C(7) 1.403(5) yes . .
C(3) C(4) 1.413(5) yes . .
C(4) C(5) 1.386(5) yes . .
C(4) C(20) 1.542(4) yes . .
C(5) C(6) 1.402(5) yes . .
C(6) C(7) 1.379(5) yes . .
C(6) C(24) 1.532(5) yes . .
C(8) C(9) 1.413(5) yes . .
C(8) C(13) 1.397(5) yes . .
C(9) C(10) 1.413(7) yes . .
C(10) C(11) 1.382(6) yes . .
C(10) C(28) 1.550(6) yes . .
C(11) C(12) 1.388(5) yes . .
C(12) C(13) 1.390(7) yes . .
C(12) C(32) 1.539(6) yes . .
C(14) C(15) 1.406(5) yes . .
C(14) C(19) 1.411(4) yes . .
C(15) C(16) 1.418(6) yes . .
C(16) C(17) 1.387(5) yes . .
C(16) C(36) 1.541(6) yes . .
C(17) C(18) 1.392(6) yes . .
C(18) C(19) 1.378(6) yes . .
C(18) C(40) 1.538(5) yes . .
C(20) C(21) 1.544(8) yes . .
C(20) C(22) 1.527(6) yes . .
C(20) C(23) 1.527(8) yes . .
C(24) C(25) 1.532(7) yes . .
C(24) C(26) 1.529(10) yes . .
C(24) C(27) 1.530(6) yes . .
C(28) C(29) 1.529(10) yes . .
C(28) C(30) 1.544(7) yes . .
C(28) C(31) 1.540(11) yes . .
C(32) C(33) 1.535(8) yes . .
C(32) C(34) 1.553(8) yes . .
C(32) C(35) 1.520(11) yes . .
C(36) C(37) 1.537(7) yes . .
C(36) C(38) 1.545(6) yes . .
C(36) C(39) 1.525(8) yes . .
C(40) C(41) 1.517(9) yes . .
C(40) C(42) 1.510(8) yes . .
C(40) C(43) 1.535(12) yes . .
C(44) C(45) 1.512(10) yes . .
C(46) C(47) 1.444(13) yes . .
C(48) C(49) 1.49(4) yes . .
C(48) C(50) 0.73(4) yes . .
C(49) C(50) 1.08(4) yes . .
C(49) C(51) 0.90(4) yes . .
C(50) C(51) 1.53(2) yes . .
C(52) C(53) 1.52(3) yes . .
C(52) C(57) 1.26(3) yes . .
C(52) C(58) 1.34(2) yes . .
C(52) C(59) 1.74(3) yes . .
C(52) C(60) 1.48(3) yes . .
C(52) C(61) 1.09(3) yes . .
C(53) C(54) 1.668(15) yes . .
C(53) C(59) 1.13(3) yes . .
C(53) C(60) 1.811(15) yes . .
C(54) C(55) 1.096(19) yes . .
C(54) C(59) 1.02(2) yes . .
C(55) C(56) 1.65(3) yes . .
C(55) C(59) 1.56(2) yes . .
C(56) C(57) 1.19(3) yes . .
C(56) C(59) 1.52(4) yes . .
C(57) C(59) 1.45(3) yes . .
C(57) C(61) 1.339(19) yes . .
C(58) C(60) 1.174(14) yes . .
C(58) C(61) 1.472(18) yes . .
N(1) H(72) 0.75(7) no . .
C(1) H(1) 0.95(3) no . .
C(5) H(2) 0.950 no . .
C(7) H(3) 0.950 no . .
C(11) H(4) 0.950 no . .
C(13) H(5) 0.950 no . .
C(17) H(6) 0.950 no . .
C(19) H(7) 0.950 no . .
C(21) H(8) 0.980 no . .
C(21) H(9) 0.980 no . .
C(21) H(10) 0.980 no . .
C(22) H(11) 0.980 no . .
C(22) H(12) 0.980 no . .
C(22) H(13) 0.980 no . .
C(23) H(14) 0.980 no . .
C(23) H(15) 0.980 no . .
C(23) H(16) 0.980 no . .
C(25) H(17) 0.980 no . .
C(25) H(18) 0.980 no . .
C(25) H(19) 0.980 no . .
C(26) H(20) 0.980 no . .
C(26) H(21) 0.980 no . .
C(26) H(22) 0.980 no . .
C(27) H(23) 0.980 no . .
C(27) H(24) 0.980 no . .
C(27) H(25) 0.980 no . .
C(29) H(26) 0.980 no . .
C(29) H(27) 0.980 no . .
C(29) H(28) 0.980 no . .
C(30) H(29) 0.980 no . .
C(30) H(30) 0.980 no . .
C(30) H(31) 0.980 no . .
C(31) H(32) 0.980 no . .
C(31) H(33) 0.980 no . .
C(31) H(34) 0.980 no . .
C(33) H(35) 0.980 no . .
C(33) H(36) 0.980 no . .
C(33) H(37) 0.980 no . .
C(34) H(38) 0.980 no . .
C(34) H(39) 0.980 no . .
C(34) H(40) 0.980 no . .
C(35) H(41) 0.980 no . .
C(35) H(42) 0.980 no . .
C(35) H(43) 0.980 no . .
C(37) H(44) 0.980 no . .
C(37) H(45) 0.980 no . .
C(37) H(46) 0.980 no . .
C(38) H(47) 0.980 no . .
C(38) H(48) 0.980 no . .
C(38) H(49) 0.980 no . .
C(39) H(50) 0.980 no . .
C(39) H(51) 0.980 no . .
C(39) H(52) 0.980 no . .
C(41) H(53) 0.980 no . .
C(41) H(54) 0.980 no . .
C(41) H(55) 0.980 no . .
C(42) H(56) 0.980 no . .
C(42) H(57) 0.980 no . .
C(42) H(58) 0.980 no . .
C(43) H(59) 0.980 no . .
C(43) H(60) 0.980 no . .
C(43) H(61) 0.980 no . .
C(44) H(62) 0.990 no . .
C(44) H(63) 0.990 no . .
C(45) H(64) 0.980 no . .
C(45) H(65) 0.980 no . .
C(45) H(66) 0.980 no . .
C(46) H(67) 0.990 no . .
C(46) H(68) 0.990 no . .
C(47) H(69) 0.980 no . .
C(47) H(70) 0.980 no . .
C(47) H(71) 0.980 no . .

loop_
_geom_contact_atom_site_label_1
_geom_contact_atom_site_label_2
_geom_contact_distance
_geom_contact_publ_flag
_geom_contact_site_symmetry_1
_geom_contact_site_symmetry_2
Cl(1) C(47) 3.581(7) ? . .
Cl(2) C(44) 3.583(7) ? . .
Cl(2) C(46) 3.561(7) ? . .
Cl(3) C(45) 3.534(8) ? . .
C(3) C(50) 3.46(2) ? . 6_546
C(4) C(50) 3.53(2) ? . 6_546
C(23) C(48) 3.48(3) ? . 6_546
C(44) Cl(2) 3.583(7) ? . .
C(45) Cl(3) 3.534(8) ? . .
C(46) Cl(2) 3.561(7) ? . .
C(47) Cl(1) 3.581(7) ? . .
C(48) C(23) 3.48(3) ? . 6_556
C(50) C(3) 3.46(2) ? . 6_556
C(50) C(4) 3.53(2) ? . 6_556
C(52) C(54) 2.72(2) ? . .
C(52) C(55) 3.22(2) ? . .
C(52) C(56) 2.32(3) ? . .
C(53) C(53) 3.04(3) ? . 3_566
C(53) C(54) 3.49(2) ? . 3_566
C(53) C(55) 2.57(2) ? . .
C(53) C(56) 2.56(3) ? . .
C(53) C(57) 2.05(2) ? . .
C(53) C(58) 2.501(17) ? . .
C(53) C(61) 2.59(2) ? . .
C(54) C(52) 2.72(2) ? . .
C(54) C(53) 3.49(2) ? . 3_566
C(54) C(56) 2.09(3) ? . .
C(54) C(57) 2.410(19) ? . .
C(54) C(60) 3.444(9) ? . .
C(54) C(60) 3.192(14) ? . 3_566
C(54) C(61) 3.541(17) ? . .
C(55) C(52) 3.22(2) ? . .
C(55) C(53) 2.57(2) ? . .
C(55) C(57) 2.46(2) ? . .
C(56) C(52) 2.32(3) ? . .
C(56) C(53) 2.56(3) ? . .
C(56) C(54) 2.09(3) ? . .
C(56) C(58) 3.58(2) ? . .
C(56) C(61) 2.45(3) ? . .
C(57) C(53) 2.05(2) ? . .
C(57) C(54) 2.410(19) ? . .
C(57) C(55) 2.46(2) ? . .
C(57) C(58) 2.460(17) ? . .
C(57) C(60) 2.71(2) ? . .
C(58) C(53) 2.501(17) ? . .
C(58) C(56) 3.58(2) ? . .
C(58) C(57) 2.460(17) ? . .
C(58) C(59) 3.04(2) ? . .
C(59) C(58) 3.04(2) ? . .
C(59) C(60) 2.69(2) ? . .
C(59) C(61) 2.52(3) ? . .
C(60) C(54) 3.444(9) ? . .
C(60) C(54) 3.192(14) ? . 3_566
C(60) C(57) 2.71(2) ? . .
C(60) C(59) 2.69(2) ? . .
C(60) C(61) 2.25(2) ? . .
C(61) C(53) 2.59(2) ? . .
C(61) C(54) 3.541(17) ? . .
C(61) C(56) 2.45(3) ? . .
C(61) C(59) 2.52(3) ? . .
C(61) C(60) 2.25(2) ? . .
Cl(1) H(12) 3.515 ? . 6_556
Cl(1) H(13) 3.473 ? . 6_556
Cl(1) H(14) 3.298 ? . 6_556
Cl(1) H(66) 3.573 ? . 6_546
Cl(1) H(68) 3.583 ? . .
Cl(1) H(69) 2.860 ? . .
Cl(1) H(72) 2.98(9) ? . .
Cl(2) H(62) 3.047 ? . 7_557
Cl(2) H(63) 2.727 ? . .
Cl(2) H(67) 2.864 ? . 7_557
Cl(2) H(68) 2.704 ? . .
Cl(2) H(68) 3.581 ? . 7_557
Cl(2) H(72) 3.44(11) ? . .
Cl(3) H(23) 3.441 ? . 1_565
Cl(3) H(24) 3.415 ? . 1_565
Cl(3) H(25) 3.409 ? . 1_565
Cl(3) H(63) 3.353 ? . .
Cl(3) H(65) 3.526 ? . .
Cl(3) H(66) 2.957 ? . .
Cl(3) H(72) 3.27(8) ? . .
C(1) H(60) 3.493 ? . 4_555
C(2) H(59) 3.225 ? . 4_555
C(2) H(60) 3.320 ? . 4_555
C(3) H(59) 3.439 ? . 4_555
C(3) H(61) 3.567 ? . 4_555
C(4) H(59) 3.506 ? . 4_555
C(4) H(71) 3.574 ? . 6_546
C(5) H(59) 3.415 ? . 4_555
C(5) H(71) 3.061 ? . 6_546
C(6) H(59) 3.261 ? . 4_555
C(6) H(71) 3.364 ? . 6_546
C(7) H(59) 3.109 ? . 4_555
C(8) H(60) 2.813 ? . 4_555
C(9) H(60) 2.974 ? . 4_555
C(10) H(53) 3.231 ? . 4_555
C(10) H(60) 3.276 ? . 4_555
C(11) H(53) 3.178 ? . 4_555
C(11) H(54) 3.435 ? . 4_555
C(11) H(60) 3.450 ? . 4_555
C(12) H(54) 3.442 ? . 4_555
C(12) H(60) 3.383 ? . 4_555
C(13) H(60) 3.029 ? . 4_555
C(17) H(10) 3.539 ? . 4_554
C(19) H(39) 3.579 ? . 3_556
C(21) H(61) 3.237 ? . 4_555
C(21) H(62) 3.018 ? . 7_557
C(21) H(64) 3.420 ? . 7_557
C(22) H(44) 3.281 ? . 4_555
C(22) H(47) 3.580 ? . 6_546
C(22) H(48) 3.442 ? . 6_546
C(22) H(64) 3.434 ? . 1_545
C(22) H(65) 3.399 ? . 1_545
C(23) H(47) 3.416 ? . 6_546
C(23) H(48) 3.489 ? . 6_546
C(25) H(29) 3.461 ? . 4_554
C(25) H(33) 3.096 ? . 4_554
C(25) H(42) 3.379 ? . 3_556
C(26) H(35) 3.553 ? . 3_556
C(26) H(36) 3.576 ? . 3_556
C(27) H(28) 3.246 ? . 1_545
C(27) H(51) 3.597 ? . 1_545
C(27) H(52) 3.478 ? . 1_545
C(29) H(20) 3.418 ? . 1_565
C(29) H(24) 2.953 ? . 1_565
C(29) H(45) 3.355 ? . 4_565
C(30) H(19) 3.492 ? . 4_555
C(30) H(53) 3.392 ? . 4_555
C(30) H(67) 3.398 ? . 7_557
C(30) H(70) 3.530 ? . 7_557
C(33) H(17) 3.516 ? . 3_556
C(33) H(22) 3.525 ? . 3_556
C(33) H(38) 3.202 ? . 3_556
C(34) H(5) 3.453 ? . 3_556
C(34) H(37) 3.532 ? . 3_556
C(34) H(38) 3.082 ? . 3_556
C(34) H(54) 3.365 ? . 4_555
C(34) H(55) 3.107 ? . 3_556
C(35) H(17) 3.440 ? . 3_556
C(35) H(34) 3.408 ? . 2_556
C(35) H(41) 3.562 ? . 2_556
C(35) H(55) 3.416 ? . 3_556
C(37) H(11) 3.345 ? . 4_554
C(37) H(27) 3.084 ? . 4_564
C(38) H(11) 3.554 ? . 4_554
C(38) H(12) 2.838 ? . 6_556
C(38) H(14) 3.452 ? . 6_556
C(38) H(15) 3.540 ? . 6_556
C(38) H(64) 3.559 ? . 6_546
C(39) H(18) 3.569 ? . 1_565
C(39) H(23) 2.996 ? . 1_565
C(41) H(39) 3.015 ? . 3_556
C(41) H(40) 3.421 ? . 4_554
C(41) H(41) 3.160 ? . 3_556
C(42) H(22) 3.508 ? . 4_554
C(42) H(40) 3.445 ? . 4_554
C(43) H(10) 3.102 ? . 4_554
C(44) H(8) 3.456 ? . 7_557
C(44) H(9) 3.389 ? . 7_557
C(45) H(9) 3.216 ? . 7_557
C(45) H(11) 3.550 ? . 1_565
C(45) H(12) 3.508 ? . 1_565
C(45) H(13) 3.409 ? . 1_565
C(47) H(23) 3.337 ? . 6_556
C(47) H(30) 3.569 ? . 7_557
C(47) H(51) 3.533 ? . 6_546
C(48) H(14) 3.122 ? . 6_556
C(48) H(16) 2.996 ? . 6_556
C(49) H(49) 3.382 ? . 6_556
C(50) H(14) 3.514 ? . 6_556
C(50) H(16) 3.285 ? . 6_556
C(51) H(8) 3.591 ? . 7_557
C(51) H(10) 3.578 ? . 7_557
C(52) H(35) 3.534 ? . .
C(52) H(37) 3.361 ? . .
C(53) H(21) 3.567 ? . 1_565
C(53) H(35) 3.426 ? . .
C(53) H(35) 3.567 ? . 3_566
C(54) H(21) 3.348 ? . 3_556
C(54) H(32) 3.573 ? . 3_566
C(54) H(43) 3.401 ? . 3_566
C(55) H(21) 3.493 ? . 3_556
C(55) H(32) 3.060 ? . 3_566
C(56) H(37) 3.599 ? . .
C(57) H(37) 3.484 ? . .
C(58) H(18) 3.585 ? . 1_565
C(58) H(24) 3.438 ? . 1_565
C(58) H(28) 3.380 ? . .
C(58) H(52) 3.354 ? . .
C(59) H(35) 3.555 ? . .
C(60) H(21) 3.055 ? . 1_565
C(60) H(24) 3.520 ? . 1_565
C(60) H(28) 3.264 ? . .
C(60) H(35) 3.450 ? . .
C(61) H(37) 3.352 ? . .
H(1) H(39) 3.528 ? . 3_556
H(2) H(44) 3.404 ? . 4_555
H(2) H(71) 3.035 ? . 6_546
H(3) H(36) 3.004 ? . 3_556
H(3) H(59) 3.484 ? . 4_555
H(4) H(41) 3.516 ? . 2_556
H(4) H(53) 3.308 ? . 4_555
H(4) H(54) 3.495 ? . 4_555
H(5) C(34) 3.453 ? . 3_556
H(5) H(36) 3.358 ? . 3_556
H(5) H(38) 2.725 ? . 3_556
H(5) H(39) 3.307 ? . 3_556
H(5) H(60) 3.486 ? . 4_555
H(6) H(10) 3.243 ? . 4_554
H(7) H(39) 2.723 ? . 3_556
H(8) C(44) 3.456 ? . 7_557
H(8) C(51) 3.591 ? . 7_557
H(8) H(61) 3.384 ? . 4_555
H(8) H(62) 2.496 ? . 7_557
H(8) H(64) 3.544 ? . 7_557
H(9) C(44) 3.389 ? . 7_557
H(9) C(45) 3.216 ? . 7_557
H(9) H(49) 2.909 ? . 4_555
H(9) H(62) 2.683 ? . 7_557
H(9) H(64) 2.541 ? . 7_557
H(9) H(65) 3.395 ? . 7_557
H(10) C(17) 3.539 ? . 4_555
H(10) C(43) 3.102 ? . 4_555
H(10) C(51) 3.578 ? . 7_557
H(10) H(6) 3.243 ? . 4_555
H(10) H(44) 3.470 ? . 4_555
H(10) H(49) 3.514 ? . 4_555
H(10) H(59) 3.038 ? . 4_555
H(10) H(61) 2.336 ? . 4_555
H(10) H(62) 3.560 ? . 7_557
H(11) C(37) 3.345 ? . 4_555
H(11) C(38) 3.554 ? . 4_555
H(11) C(45) 3.550 ? . 1_545
H(11) H(44) 2.368 ? . 4_555
H(11) H(48) 3.088 ? . 4_555
H(11) H(49) 3.252 ? . 4_555
H(11) H(64) 3.391 ? . 1_545
H(11) H(65) 3.028 ? . 1_545
H(12) Cl(1) 3.515 ? . 6_546
H(12) C(38) 2.838 ? . 6_546
H(12) C(45) 3.508 ? . 1_545
H(12) H(47) 2.658 ? . 6_546
H(12) H(48) 2.504 ? . 6_546
H(12) H(49) 2.878 ? . 6_546
H(12) H(64) 3.009 ? . 1_545
H(12) H(65) 3.419 ? . 1_545
H(12) H(66) 3.544 ? . 1_545
H(13) Cl(1) 3.473 ? . 6_546
H(13) C(45) 3.409 ? . 1_545
H(13) H(44) 3.477 ? . 4_555
H(13) H(64) 3.344 ? . 1_545
H(13) H(65) 3.196 ? . 1_545
H(13) H(66) 3.119 ? . 1_545
H(13) H(71) 3.414 ? . 6_546
H(14) Cl(1) 3.298 ? . 6_546
H(14) C(38) 3.452 ? . 6_546
H(14) C(48) 3.122 ? . 6_546
H(14) C(50) 3.514 ? . 6_546
H(14) H(47) 2.771 ? . 6_546
H(14) H(48) 3.261 ? . 6_546
H(14) H(72) 3.146 ? . 6_546
H(15) C(38) 3.540 ? . 6_546
H(15) H(47) 3.218 ? . 6_546
H(15) H(48) 2.952 ? . 6_546
H(15) H(62) 3.564 ? . 7_557
H(15) H(68) 3.594 ? . .
H(15) H(69) 3.092 ? . .
H(16) C(48) 2.996 ? . 6_546
H(16) C(50) 3.285 ? . 6_546
H(16) H(69) 3.413 ? . .
H(17) C(33) 3.516 ? . 3_556
H(17) C(35) 3.440 ? . 3_556
H(17) H(33) 3.179 ? . 4_554
H(17) H(35) 3.076 ? . 3_556
H(17) H(36) 3.172 ? . 3_556
H(17) H(42) 2.473 ? . 3_556
H(18) C(39) 3.569 ? . 1_545
H(18) C(58) 3.585 ? . 1_545
H(18) H(29) 3.572 ? . 4_554
H(18) H(33) 2.674 ? . 4_554
H(18) H(50) 2.861 ? . 1_545
H(19) C(30) 3.492 ? . 4_554
H(19) H(29) 2.685 ? . 4_554
H(19) H(30) 3.480 ? . 4_554
H(19) H(33) 2.931 ? . 4_554
H(19) H(70) 3.212 ? . 6_546
H(19) H(71) 3.245 ? . 6_546
H(20) C(29) 3.418 ? . 1_545
H(20) H(27) 3.011 ? . 1_545
H(20) H(28) 2.952 ? . 1_545
H(20) H(46) 3.412 ? . 4_555
H(20) H(58) 3.418 ? . 4_555
H(20) H(59) 3.547 ? . 4_555
H(21) C(53) 3.567 ? . 1_545
H(21) C(54) 3.348 ? . 3_556
H(21) C(55) 3.493 ? . 3_556
H(21) C(60) 3.055 ? . 1_545
H(21) H(28) 3.531 ? . 1_545
H(21) H(35) 2.948 ? . 3_556
H(21) H(36) 3.389 ? . 3_556
H(22) C(33) 3.525 ? . 3_556
H(22) C(42) 3.508 ? . 4_555
H(22) H(35) 3.273 ? . 3_556
H(22) H(36) 2.925 ? . 3_556
H(22) H(57) 2.811 ? . 4_555
H(22) H(58) 3.347 ? . 4_555
H(22) H(59) 2.923 ? . 4_555
H(23) Cl(3) 3.441 ? . 1_545
H(23) C(39) 2.996 ? . 1_545
H(23) C(47) 3.337 ? . 6_546
H(23) H(50) 2.901 ? . 1_545
H(23) H(51) 2.704 ? . 1_545
H(23) H(52) 2.873 ? . 1_545
H(23) H(69) 3.408 ? . 6_546
H(23) H(70) 3.004 ? . 6_546
H(23) H(71) 3.057 ? . 6_546
H(24) Cl(3) 3.415 ? . 1_545
H(24) C(29) 2.953 ? . 1_545
H(24) C(58) 3.438 ? . 1_545
H(24) C(60) 3.520 ? . 1_545
H(24) H(26) 2.932 ? . 1_545
H(24) H(27) 3.144 ? . 1_545
H(24) H(28) 2.341 ? . 1_545
H(24) H(52) 3.183 ? . 1_545
H(25) Cl(3) 3.409 ? . 1_545
H(25) H(26) 3.398 ? . 1_545
H(25) H(27) 3.538 ? . 1_545
H(25) H(28) 3.410 ? . 1_545
H(25) H(71) 3.573 ? . 6_546
H(26) H(24) 2.932 ? . 1_565
H(26) H(25) 3.398 ? . 1_565
H(26) H(45) 3.263 ? . 4_565
H(27) C(37) 3.084 ? . 4_565
H(27) H(20) 3.011 ? . 1_565
H(27) H(24) 3.144 ? . 1_565
H(27) H(25) 3.538 ? . 1_565
H(27) H(44) 3.550 ? . 4_565
H(27) H(45) 2.619 ? . 4_565
H(27) H(46) 2.709 ? . 4_565
H(28) C(27) 3.246 ? . 1_565
H(28) C(58) 3.380 ? . .
H(28) C(60) 3.264 ? . .
H(28) H(20) 2.952 ? . 1_565
H(28) H(21) 3.531 ? . 1_565
H(28) H(24) 2.341 ? . 1_565
H(28) H(25) 3.410 ? . 1_565
H(29) C(25) 3.461 ? . 4_555
H(29) H(18) 3.572 ? . 4_555
H(29) H(19) 2.685 ? . 4_555
H(29) H(53) 2.823 ? . 4_555
H(29) H(67) 3.516 ? . 7_557
H(29) H(70) 3.465 ? . 7_557
H(30) C(47) 3.569 ? . 7_557
H(30) H(19) 3.480 ? . 4_555
H(30) H(45) 3.304 ? . 4_565
H(30) H(67) 2.904 ? . 7_557
H(30) H(70) 2.777 ? . 7_557
H(31) H(53) 3.353 ? . 4_555
H(31) H(60) 3.521 ? . 4_555
H(31) H(61) 3.317 ? . 4_555
H(31) H(67) 3.241 ? . 7_557
H(32) C(54) 3.573 ? . 3_566
H(32) C(55) 3.060 ? . 3_566
H(33) C(25) 3.096 ? . 4_555
H(33) H(17) 3.179 ? . 4_555
H(33) H(18) 2.674 ? . 4_555
H(33) H(19) 2.931 ? . 4_555
H(33) H(50) 3.312 ? . 4_565
H(34) C(35) 3.408 ? . 2_556
H(34) H(41) 3.225 ? . 2_556
H(34) H(42) 3.007 ? . 2_556
H(34) H(43) 3.440 ? . 2_556
H(34) H(53) 3.136 ? . 4_555
H(35) C(26) 3.553 ? . 3_556
H(35) C(52) 3.534 ? . .
H(35) C(53) 3.426 ? . .
H(35) C(53) 3.567 ? . 3_566
H(35) C(59) 3.555 ? . .
H(35) C(60) 3.450 ? . .
H(35) H(17) 3.076 ? . 3_556
H(35) H(21) 2.948 ? . 3_556
H(35) H(22) 3.273 ? . 3_556
H(36) C(26) 3.576 ? . 3_556
H(36) H(3) 3.004 ? . 3_556
H(36) H(5) 3.358 ? . 3_556
H(36) H(17) 3.172 ? . 3_556
H(36) H(21) 3.389 ? . 3_556
H(36) H(22) 2.925 ? . 3_556
H(36) H(38) 2.880 ? . 3_556
H(36) H(40) 3.530 ? . 3_556
H(37) C(34) 3.532 ? . 3_556
H(37) C(52) 3.361 ? . .
H(37) C(56) 3.599 ? . .
H(37) C(57) 3.484 ? . .
H(37) C(61) 3.352 ? . .
H(37) H(38) 2.810 ? . 3_556
H(37) H(40) 3.593 ? . 3_556
H(38) C(33) 3.202 ? . 3_556
H(38) C(34) 3.082 ? . 3_556
H(38) H(5) 2.725 ? . 3_556
H(38) H(36) 2.880 ? . 3_556
H(38) H(37) 2.810 ? . 3_556
H(38) H(38) 2.129 ? . 3_556
H(38) H(40) 3.552 ? . 3_556
H(39) C(19) 3.579 ? . 3_556
H(39) C(41) 3.015 ? . 3_556
H(39) H(1) 3.528 ? . 3_556
H(39) H(5) 3.307 ? . 3_556
H(39) H(7) 2.723 ? . 3_556
H(39) H(53) 3.573 ? . 3_556
H(39) H(54) 3.100 ? . 3_556
H(39) H(55) 2.155 ? . 3_556
H(40) C(41) 3.421 ? . 4_555
H(40) C(42) 3.445 ? . 4_555
H(40) H(36) 3.530 ? . 3_556
H(40) H(37) 3.593 ? . 3_556
H(40) H(38) 3.552 ? . 3_556
H(40) H(54) 2.528 ? . 4_555
H(40) H(55) 3.406 ? . 3_556
H(40) H(56) 3.336 ? . 4_555
H(40) H(57) 2.849 ? . 4_555
H(40) H(60) 3.432 ? . 4_555
H(41) C(35) 3.562 ? . 2_556
H(41) C(41) 3.160 ? . 3_556
H(41) H(4) 3.516 ? . 2_556
H(41) H(34) 3.225 ? . 2_556
H(41) H(41) 2.797 ? . 2_556
H(41) H(43) 3.461 ? . 2_556
H(41) H(53) 3.309 ? . 3_556
H(41) H(54) 2.865 ? . 3_556
H(41) H(54) 3.210 ? . 4_555
H(41) H(55) 2.802 ? . 3_556
H(42) C(25) 3.379 ? . 3_556
H(42) H(17) 2.473 ? . 3_556
H(42) H(34) 3.007 ? . 2_556
H(42) H(55) 3.292 ? . 3_556
H(43) C(54) 3.401 ? . 3_566
H(43) H(34) 3.440 ? . 2_556
H(43) H(41) 3.461 ? . 2_556
H(44) C(22) 3.281 ? . 4_554
H(44) H(2) 3.404 ? . 4_554
H(44) H(10) 3.470 ? . 4_554
H(44) H(11) 2.368 ? . 4_554
H(44) H(13) 3.477 ? . 4_554
H(44) H(27) 3.550 ? . 4_564
H(44) H(65) 3.218 ? . 4_564
H(45) C(29) 3.355 ? . 4_564
H(45) H(26) 3.263 ? . 4_564
H(45) H(27) 2.619 ? . 4_564
H(45) H(30) 3.304 ? . 4_564
H(45) H(65) 3.374 ? . 4_564
H(46) H(20) 3.412 ? . 4_554
H(46) H(27) 2.709 ? . 4_564
H(47) C(22) 3.580 ? . 6_556
H(47) C(23) 3.416 ? . 6_556
H(47) H(12) 2.658 ? . 6_556
H(47) H(14) 2.771 ? . 6_556
H(47) H(15) 3.218 ? . 6_556
H(48) C(22) 3.442 ? . 6_556
H(48) C(23) 3.489 ? . 6_556
H(48) H(11) 3.088 ? . 4_554
H(48) H(12) 2.504 ? . 6_556
H(48) H(14) 3.261 ? . 6_556
H(48) H(15) 2.952 ? . 6_556
H(48) H(65) 3.326 ? . 4_564
H(49) C(49) 3.382 ? . 6_546
H(49) H(9) 2.909 ? . 4_554
H(49) H(10) 3.514 ? . 4_554
H(49) H(11) 3.252 ? . 4_554
H(49) H(12) 2.878 ? . 6_556
H(49) H(64) 2.736 ? . 6_546
H(50) H(18) 2.861 ? . 1_565
H(50) H(23) 2.901 ? . 1_565
H(50) H(33) 3.312 ? . 4_564
H(50) H(70) 3.435 ? . 6_556
H(51) C(27) 3.597 ? . 1_565
H(51) C(47) 3.533 ? . 6_556
H(51) H(23) 2.704 ? . 1_565
H(51) H(69) 3.293 ? . 6_556
H(51) H(70) 2.906 ? . 6_556
H(52) C(27) 3.478 ? . 1_565
H(52) C(58) 3.354 ? . .
H(52) H(23) 2.873 ? . 1_565
H(52) H(24) 3.183 ? . 1_565
H(53) C(10) 3.231 ? . 4_554
H(53) C(11) 3.178 ? . 4_554
H(53) C(30) 3.392 ? . 4_554
H(53) H(4) 3.308 ? . 4_554
H(53) H(29) 2.823 ? . 4_554
H(53) H(31) 3.353 ? . 4_554
H(53) H(34) 3.136 ? . 4_554
H(53) H(39) 3.573 ? . 3_556
H(53) H(41) 3.309 ? . 3_556
H(54) C(11) 3.435 ? . 4_554
H(54) C(12) 3.442 ? . 4_554
H(54) C(34) 3.365 ? . 4_554
H(54) H(4) 3.495 ? . 4_554
H(54) H(39) 3.100 ? . 3_556
H(54) H(40) 2.528 ? . 4_554
H(54) H(41) 2.865 ? . 3_556
H(54) H(41) 3.210 ? . 4_554
H(55) C(34) 3.107 ? . 3_556
H(55) C(35) 3.416 ? . 3_556
H(55) H(39) 2.155 ? . 3_556
H(55) H(40) 3.406 ? . 3_556
H(55) H(41) 2.802 ? . 3_556
H(55) H(42) 3.292 ? . 3_556
H(56) H(40) 3.336 ? . 4_554
H(56) H(56) 3.255 ? . 2_555
H(57) H(22) 2.811 ? . 4_554
H(57) H(40) 2.849 ? . 4_554
H(58) H(20) 3.418 ? . 4_554
H(58) H(22) 3.347 ? . 4_554
H(59) C(2) 3.225 ? . 4_554
H(59) C(3) 3.439 ? . 4_554
H(59) C(4) 3.506 ? . 4_554
H(59) C(5) 3.415 ? . 4_554
H(59) C(6) 3.261 ? . 4_554
H(59) C(7) 3.109 ? . 4_554
H(59) H(3) 3.484 ? . 4_554
H(59) H(10) 3.038 ? . 4_554
H(59) H(20) 3.547 ? . 4_554
H(59) H(22) 2.923 ? . 4_554
H(60) C(1) 3.493 ? . 4_554
H(60) C(2) 3.320 ? . 4_554
H(60) C(8) 2.813 ? . 4_554
H(60) C(9) 2.974 ? . 4_554
H(60) C(10) 3.276 ? . 4_554
H(60) C(11) 3.450 ? . 4_554
H(60) C(12) 3.383 ? . 4_554
H(60) C(13) 3.029 ? . 4_554
H(60) H(5) 3.486 ? . 4_554
H(60) H(31) 3.521 ? . 4_554
H(60) H(40) 3.432 ? . 4_554
H(61) C(3) 3.567 ? . 4_554
H(61) C(21) 3.237 ? . 4_554
H(61) H(8) 3.384 ? . 4_554
H(61) H(10) 2.336 ? . 4_554
H(61) H(31) 3.317 ? . 4_554
H(62) Cl(2) 3.047 ? . 7_557
H(62) C(21) 3.018 ? . 7_557
H(62) H(8) 2.496 ? . 7_557
H(62) H(9) 2.683 ? . 7_557
H(62) H(10) 3.560 ? . 7_557
H(62) H(15) 3.564 ? . 7_557
H(62) H(68) 3.435 ? . 7_557
H(63) Cl(2) 2.727 ? . .
H(63) Cl(3) 3.353 ? . .
H(63) H(67) 3.546 ? . 7_557
H(63) H(68) 3.105 ? . 7_557
H(64) C(21) 3.420 ? . 7_557
H(64) C(22) 3.434 ? . 1_565
H(64) C(38) 3.559 ? . 6_556
H(64) H(8) 3.544 ? . 7_557
H(64) H(9) 2.541 ? . 7_557
H(64) H(11) 3.391 ? . 1_565
H(64) H(12) 3.009 ? . 1_565
H(64) H(13) 3.344 ? . 1_565
H(64) H(49) 2.736 ? . 6_556
H(65) Cl(3) 3.526 ? . .
H(65) C(22) 3.399 ? . 1_565
H(65) H(9) 3.395 ? . 7_557
H(65) H(11) 3.028 ? . 1_565
H(65) H(12) 3.419 ? . 1_565
H(65) H(13) 3.196 ? . 1_565
H(65) H(44) 3.218 ? . 4_565
H(65) H(45) 3.374 ? . 4_565
H(65) H(48) 3.326 ? . 4_565
H(66) Cl(1) 3.573 ? . 6_556
H(66) Cl(3) 2.957 ? . .
H(66) H(12) 3.544 ? . 1_565
H(66) H(13) 3.119 ? . 1_565
H(67) Cl(2) 2.864 ? . 7_557
H(67) C(30) 3.398 ? . 7_557
H(67) H(29) 3.516 ? . 7_557
H(67) H(30) 2.904 ? . 7_557
H(67) H(31) 3.241 ? . 7_557
H(67) H(63) 3.546 ? . 7_557
H(68) Cl(1) 3.583 ? . .
H(68) Cl(2) 2.704 ? . .
H(68) Cl(2) 3.581 ? . 7_557
H(68) H(15) 3.594 ? . .
H(68) H(62) 3.435 ? . 7_557
H(68) H(63) 3.105 ? . 7_557
H(69) Cl(1) 2.860 ? . .
H(69) H(15) 3.092 ? . .
H(69) H(16) 3.413 ? . .
H(69) H(23) 3.408 ? . 6_556
H(69) H(51) 3.293 ? . 6_546
H(70) C(30) 3.530 ? . 7_557
H(70) H(19) 3.212 ? . 6_556
H(70) H(23) 3.004 ? . 6_556
H(70) H(29) 3.465 ? . 7_557
H(70) H(30) 2.777 ? . 7_557
H(70) H(50) 3.435 ? . 6_546
H(70) H(51) 2.906 ? . 6_546
H(71) C(4) 3.574 ? . 6_556
H(71) C(5) 3.061 ? . 6_556
H(71) C(6) 3.364 ? . 6_556
H(71) H(2) 3.035 ? . 6_556
H(71) H(13) 3.414 ? . 6_556
H(71) H(19) 3.245 ? . 6_556
H(71) H(23) 3.057 ? . 6_556
H(71) H(25) 3.573 ? . 6_556
H(72) Cl(1) 2.98(9) ? . .
H(72) Cl(2) 3.44(11) ? . .
H(72) Cl(3) 3.27(8) ? . .
H(72) H(14) 3.146 ? . 6_556

loop_
_geom_torsion_atom_site_label_1
_geom_torsion_atom_site_label_2
_geom_torsion_atom_site_label_3
_geom_torsion_atom_site_label_4
_geom_torsion
_geom_torsion_publ_flag
_geom_torsion_site_symmetry_1
_geom_torsion_site_symmetry_2
_geom_torsion_site_symmetry_3
_geom_torsion_site_symmetry_4
Cl(1) Nb(1) O(1) C(3) -138.5(7) ? . . . .
Cl(1) Nb(1) O(2) C(9) -134(2) ? . . . .
Cl(1) Nb(1) O(3) C(15) 118.2(6) ? . . . .
Cl(2) Nb(1) O(1) C(3) 133.8(7) ? . . . .
Cl(2) Nb(1) O(2) C(9) -148.5(5) ? . . . .
Cl(2) Nb(1) O(3) C(15) -172.8(15) ? . . . .
Cl(3) Nb(1) O(1) C(3) 171.5(7) ? . . . .
Cl(3) Nb(1) O(2) C(9) 125.7(5) ? . . . .
Cl(3) Nb(1) O(3) C(15) -155.6(6) ? . . . .
O(1) Nb(1) O(2) C(9) -59.7(5) ? . . . .
O(2) Nb(1) O(1) C(3) 43.7(7) ? . . . .
O(1) Nb(1) O(3) C(15) 28.7(6) ? . . . .
O(3) Nb(1) O(1) C(3) -47.3(7) ? . . . .
O(2) Nb(1) O(3) C(15) -61.3(6) ? . . . .
O(3) Nb(1) O(2) C(9) 34.3(5) ? . . . .
Nb(1) O(1) C(3) C(2) 9.0(10) ? . . . .
Nb(1) O(1) C(3) C(4) -172.3(5) ? . . . .
Nb(1) O(2) C(9) C(8) 11.9(7) ? . . . .
Nb(1) O(2) C(9) C(10) -168.2(3) ? . . . .
Nb(1) O(3) C(15) C(14) 10.9(9) ? . . . .
Nb(1) O(3) C(15) C(16) -168.1(5) ? . . . .
C(44) N(1) C(46) C(47) 179.4(5) ? . . . .
C(46) N(1) C(44) C(45) 175.4(5) ? . . . .
C(44) N(1) C(48) C(49) 73(3) ? . . . .
C(44) N(1) C(48) C(50) 116(3) ? . . . .
C(48) N(1) C(44) C(45) 30.9(14) ? . . . .
C(44) N(1) C(50) C(48) -73(4) ? . . . .
C(44) N(1) C(50) C(49) 21(3) ? . . . .
C(44) N(1) C(50) C(51) 58(2) ? . . . .
C(50) N(1) C(44) C(45) 56.2(10) ? . . . .
C(46) N(1) C(48) C(49) -61(3) ? . . . .
C(46) N(1) C(48) C(50) -18(5) ? . . . .
C(48) N(1) C(46) C(47) -48(2) ? . . . .
C(46) N(1) C(50) C(48) 166(4) ? . . . .
C(46) N(1) C(50) C(49) -100(3) ? . . . .
C(46) N(1) C(50) C(51) -63(2) ? . . . .
C(50) N(1) C(46) C(47) -55.8(11) ? . . . .
C(48) N(1) C(50) C(49) 94(5) ? . . . .
C(48) N(1) C(50) C(51) 131(5) ? . . . .
C(50) N(1) C(48) C(49) -43(3) ? . . . .
C(2) C(1) C(8) C(9) 68.2(5) ? . . . .
C(2) C(1) C(8) C(13) -111.9(3) ? . . . .
C(8) C(1) C(2) C(3) -71.0(6) ? . . . .
C(8) C(1) C(2) C(7) 109.2(4) ? . . . .
C(2) C(1) C(14) C(15) -86.4(4) ? . . . .
C(2) C(1) C(14) C(19) 96.3(3) ? . . . .
C(14) C(1) C(2) C(3) 79.3(5) ? . . . .
C(14) C(1) C(2) C(7) -100.6(4) ? . . . .
C(8) C(1) C(14) C(15) 64.5(4) ? . . . .
C(8) C(1) C(14) C(19) -112.8(3) ? . . . .
C(14) C(1) C(8) C(9) -81.8(4) ? . . . .
C(14) C(1) C(8) C(13) 98.1(3) ? . . . .
C(1) C(2) C(3) O(1) -5.3(7) ? . . . .
C(1) C(2) C(3) C(4) 176.0(4) ? . . . .
C(1) C(2) C(7) C(6) 179.8(4) ? . . . .
C(3) C(2) C(7) C(6) -0.1(6) ? . . . .
C(7) C(2) C(3) O(1) 174.5(4) ? . . . .
C(7) C(2) C(3) C(4) -4.1(7) ? . . . .
O(1) C(3) C(4) C(5) -173.2(4) ? . . . .
O(1) C(3) C(4) C(20) 11.9(7) ? . . . .
C(2) C(3) C(4) C(5) 5.4(7) ? . . . .
C(2) C(3) C(4) C(20) -169.5(4) ? . . . .
C(3) C(4) C(5) C(6) -2.6(8) ? . . . .
C(3) C(4) C(20) C(21) 64.3(6) ? . . . .
C(3) C(4) C(20) C(22) -178.4(5) ? . . . .
C(3) C(4) C(20) C(23) -57.5(6) ? . . . .
C(5) C(4) C(20) C(21) -110.5(5) ? . . . .
C(5) C(4) C(20) C(22) 6.8(7) ? . . . .
C(5) C(4) C(20) C(23) 127.7(5) ? . . . .
C(20) C(4) C(5) C(6) 172.6(5) ? . . . .
C(4) C(5) C(6) C(7) -1.3(8) ? . . . .
C(4) C(5) C(6) C(24) -179.0(5) ? . . . .
C(5) C(6) C(7) C(2) 2.7(8) ? . . . .
C(5) C(6) C(24) C(25) -132.2(5) ? . . . .
C(5) C(6) C(24) C(26) 107.9(5) ? . . . .
C(5) C(6) C(24) C(27) -11.5(8) ? . . . .
C(7) C(6) C(24) C(25) 50.3(7) ? . . . .
C(7) C(6) C(24) C(26) -69.6(6) ? . . . .
C(7) C(6) C(24) C(27) 170.9(5) ? . . . .
C(24) C(6) C(7) C(2) -179.6(5) ? . . . .
C(1) C(8) C(9) O(2) 4.0(6) ? . . . .
C(1) C(8) C(9) C(10) -175.9(3) ? . . . .
C(1) C(8) C(13) C(12) 178.4(3) ? . . . .
C(9) C(8) C(13) C(12) -1.7(6) ? . . . .
C(13) C(8) C(9) O(2) -175.9(3) ? . . . .
C(13) C(8) C(9) C(10) 4.2(5) ? . . . .
O(2) C(9) C(10) C(11) 176.3(3) ? . . . .
O(2) C(9) C(10) C(28) -2.1(6) ? . . . .
C(8) C(9) C(10) C(11) -3.8(6) ? . . . .
C(8) C(9) C(10) C(28) 177.8(4) ? . . . .
C(9) C(10) C(11) C(12) 0.8(6) ? . . . .
C(9) C(10) C(28) C(29) 65.6(6) ? . . . .
C(9) C(10) C(28) C(30) -57.0(7) ? . . . .
C(9) C(10) C(28) C(31) -175.3(4) ? . . . .
C(11) C(10) C(28) C(29) -112.7(6) ? . . . .
C(11) C(10) C(28) C(30) 124.6(5) ? . . . .
C(11) C(10) C(28) C(31) 6.3(6) ? . . . .
C(28) C(10) C(11) C(12) 179.2(4) ? . . . .
C(10) C(11) C(12) C(13) 1.7(6) ? . . . .
C(10) C(11) C(12) C(32) -178.1(4) ? . . . .
C(11) C(12) C(13) C(8) -1.2(6) ? . . . .
C(11) C(12) C(32) C(33) 118.0(5) ? . . . .
C(11) C(12) C(32) C(34) -123.7(5) ? . . . .
C(11) C(12) C(32) C(35) -5.2(7) ? . . . .
C(13) C(12) C(32) C(33) -61.8(6) ? . . . .
C(13) C(12) C(32) C(34) 56.5(6) ? . . . .
C(13) C(12) C(32) C(35) 175.1(4) ? . . . .
C(32) C(12) C(13) C(8) 178.6(4) ? . . . .
C(1) C(14) C(15) O(3) 8.8(6) ? . . . .
C(1) C(14) C(15) C(16) -172.2(3) ? . . . .
C(1) C(14) C(19) C(18) 177.0(3) ? . . . .
C(15) C(14) C(19) C(18) -0.6(6) ? . . . .
C(19) C(14) C(15) O(3) -173.9(3) ? . . . .
C(19) C(14) C(15) C(16) 5.1(5) ? . . . .
O(3) C(15) C(16) C(17) 173.7(3) ? . . . .
O(3) C(15) C(16) C(36) -7.4(6) ? . . . .
C(14) C(15) C(16) C(17) -5.3(6) ? . . . .
C(14) C(15) C(16) C(36) 173.6(3) ? . . . .
C(15) C(16) C(17) C(18) 1.1(6) ? . . . .
C(15) C(16) C(36) C(37) -174.4(4) ? . . . .
C(15) C(16) C(36) C(38) 67.6(5) ? . . . .
C(15) C(16) C(36) C(39) -55.4(5) ? . . . .
C(17) C(16) C(36) C(37) 4.4(6) ? . . . .
C(17) C(16) C(36) C(38) -113.5(4) ? . . . .
C(17) C(16) C(36) C(39) 123.5(4) ? . . . .
C(36) C(16) C(17) C(18) -177.8(4) ? . . . .
C(16) C(17) C(18) C(19) 3.0(6) ? . . . .
C(16) C(17) C(18) C(40) -178.9(4) ? . . . .
C(17) C(18) C(19) C(14) -3.3(6) ? . . . .
C(17) C(18) C(40) C(41) 170.9(5) ? . . . .
C(17) C(18) C(40) C(42) -65.6(7) ? . . . .
C(17) C(18) C(40) C(43) 53.2(6) ? . . . .
C(19) C(18) C(40) C(41) -11.3(7) ? . . . .
C(19) C(18) C(40) C(42) 112.3(6) ? . . . .
C(19) C(18) C(40) C(43) -128.9(5) ? . . . .
C(40) C(18) C(19) C(14) 178.8(4) ? . . . .
N(1) C(48) C(49) C(50) 82(4) ? . . . .
N(1) C(48) C(49) C(51) 35(7) ? . . . .
N(1) C(48) C(50) C(49) -111(4) ? . . . .
N(1) C(48) C(50) C(51) -81(5) ? . . . .
C(49) C(48) C(50) N(1) 111(4) ? . . . .
C(49) C(48) C(50) C(51) 30(4) ? . . . .
C(50) C(48) C(49) C(51) -47(6) ? . . . .
C(48) C(49) C(50) N(1) -59(4) ? . . . .
C(48) C(49) C(50) C(51) -141(5) ? . . . .
C(48) C(49) C(51) C(50) 20(3) ? . . . .
C(51) C(49) C(50) N(1) 82(4) ? . . . .
C(51) C(49) C(50) C(48) 141(5) ? . . . .
N(1) C(50) C(51) C(49) -113(5) ? . . . .
C(48) C(50) C(51) C(49) -56(8) ? . . . .
C(53) C(52) C(57) C(56) -39(4) ? . . . .
C(53) C(52) C(57) C(59) -3.2(19) ? . . . .
C(53) C(52) C(57) C(61) 180(2) ? . . . .
C(57) C(52) C(53) C(54) 5(2) ? . . . .
C(57) C(52) C(53) C(59) 4(2) ? . . . .
C(57) C(52) C(53) C(60) 171(2) ? . . . .
C(53) C(52) C(58) C(60) 15(2) ? . . . .
C(53) C(52) C(58) C(61) -179(2) ? . . . .
C(58) C(52) C(53) C(54) -177.1(19) ? . . . .
C(58) C(52) C(53) C(59) -178(3) ? . . . .
C(58) C(52) C(53) C(60) -11.5(17) ? . . . .
C(53) C(52) C(59) C(54) -5(8) ? . . . .
C(53) C(52) C(59) C(55) -178(6) ? . . . .
C(53) C(52) C(59) C(56) -169(3) ? . . . .
C(53) C(52) C(59) C(57) 175(3) ? . . . .
C(59) C(52) C(53) C(54) 1.1(19) ? . . . .
C(59) C(52) C(53) C(60) 167(2) ? . . . .
C(53) C(52) C(60) C(58) -167.1(17) ? . . . .
C(60) C(52) C(53) C(54) -165.7(14) ? . . . .
C(60) C(52) C(53) C(59) -167(2) ? . . . .
C(53) C(52) C(61) C(57) -1(7) ? . . . .
C(53) C(52) C(61) C(58) 177(6) ? . . . .
C(61) C(52) C(53) C(54) 6(10) ? . . . .
C(61) C(52) C(53) C(59) 5(8) ? . . . .
C(61) C(52) C(53) C(60) 172(11) ? . . . .
C(57) C(52) C(58) C(60) -169(4) ? . . . .
C(57) C(52) C(58) C(61) -3(3) ? . . . .
C(58) C(52) C(57) C(56) 145(4) ? . . . .
C(58) C(52) C(57) C(59) -180(4) ? . . . .
C(58) C(52) C(57) C(61) 3(3) ? . . . .
C(57) C(52) C(59) C(53) -175(3) ? . . . .
C(57) C(52) C(59) C(54) -180(9) ? . . . .
C(57) C(52) C(59) C(55) 7(5) ? . . . .
C(57) C(52) C(59) C(56) 16(2) ? . . . .
C(59) C(52) C(57) C(56) -35(3) ? . . . .
C(59) C(52) C(57) C(61) -177(2) ? . . . .
C(57) C(52) C(60) C(53) -41(9) ? . . . .
C(57) C(52) C(60) C(58) 151(10) ? . . . .
C(60) C(52) C(57) C(56) 1(11) ? . . . .
C(60) C(52) C(57) C(59) 36(9) ? . . . .
C(60) C(52) C(57) C(61) -140(10) ? . . . .
C(57) C(52) C(61) C(58) 178(2) ? . . . .
C(61) C(52) C(57) C(56) 142(3) ? . . . .
C(61) C(52) C(57) C(59) 177(2) ? . . . .
C(58) C(52) C(59) C(53) 5(8) ? . . . .
C(58) C(52) C(59) C(54) 0(15) ? . . . .
C(58) C(52) C(59) C(55) -173(6) ? . . . .
C(58) C(52) C(59) C(56) -164(8) ? . . . .
C(58) C(52) C(59) C(57) 180(9) ? . . . .
C(59) C(52) C(58) C(60) 11(8) ? . . . .
C(59) C(52) C(58) C(61) 177(8) ? . . . .
C(58) C(52) C(60) C(53) 167.1(17) ? . . . .
C(60) C(52) C(58) C(61) 166(2) ? . . . .
C(58) C(52) C(61) C(57) -178(2) ? . . . .
C(61) C(52) C(58) C(60) -166(2) ? . . . .
C(59) C(52) C(60) C(53) -9.3(15) ? . . . .
C(59) C(52) C(60) C(58) -176(2) ? . . . .
C(60) C(52) C(59) C(53) 14(2) ? . . . .
C(60) C(52) C(59) C(54) 9(10) ? . . . .
C(60) C(52) C(59) C(55) -164(5) ? . . . .
C(60) C(52) C(59) C(56) -155(2) ? . . . .
C(60) C(52) C(59) C(57) -171(2) ? . . . .
C(59) C(52) C(61) C(57) 3(2) ? . . . .
C(59) C(52) C(61) C(58) -179(3) ? . . . .
C(61) C(52) C(59) C(53) -178(2) ? . . . .
C(61) C(52) C(59) C(54) 177(7) ? . . . .
C(61) C(52) C(59) C(55) 3(8) ? . . . .
C(61) C(52) C(59) C(56) 13(3) ? . . . .
C(61) C(52) C(59) C(57) -3(2) ? . . . .
C(60) C(52) C(61) C(57) 170(3) ? . . . .
C(60) C(52) C(61) C(58) -12.2(17) ? . . . .
C(61) C(52) C(60) C(53) -177(3) ? . . . .
C(61) C(52) C(60) C(58) 16(2) ? . . . .
C(52) C(53) C(54) C(55) -2(3) ? . . . .
C(52) C(53) C(54) C(59) -2(3) ? . . . .
C(52) C(53) C(59) C(54) 178(2) ? . . . .
C(52) C(53) C(59) C(55) 179(4) ? . . . .
C(52) C(53) C(59) C(56) 21(6) ? . . . .
C(52) C(53) C(59) C(57) -4(2) ? . . . .
C(52) C(53) C(60) C(58) 11.9(16) ? . . . .
C(54) C(53) C(59) C(52) -178(2) ? . . . .
C(54) C(53) C(59) C(55) 0(2) ? . . . .
C(54) C(53) C(59) C(56) -157(8) ? . . . .
C(54) C(53) C(59) C(57) 178(3) ? . . . .
C(59) C(53) C(54) C(55) -0(2) ? . . . .
C(54) C(53) C(60) C(52) 52(5) ? . . . .
C(54) C(53) C(60) C(58) 64(5) ? . . . .
C(60) C(53) C(54) C(55) -47(6) ? . . . .
C(60) C(53) C(54) C(59) -46(5) ? . . . .
C(59) C(53) C(60) C(52) 17(3) ? . . . .
C(59) C(53) C(60) C(58) 29(3) ? . . . .
C(60) C(53) C(59) C(52) -14(2) ? . . . .
C(60) C(53) C(59) C(54) 164.7(18) ? . . . .
C(60) C(53) C(59) C(55) 165(3) ? . . . .
C(60) C(53) C(59) C(56) 8(8) ? . . . .
C(60) C(53) C(59) C(57) -17(3) ? . . . .
C(53) C(54) C(55) C(56) 12(2) ? . . . .
C(53) C(54) C(55) C(59) 0.3(17) ? . . . .
C(53) C(54) C(59) C(52) 4(7) ? . . . .
C(53) C(54) C(59) C(55) -179.7(18) ? . . . .
C(53) C(54) C(59) C(56) 168(4) ? . . . .
C(53) C(54) C(59) C(57) -175(7) ? . . . .
C(55) C(54) C(59) C(52) -176(8) ? . . . .
C(55) C(54) C(59) C(53) 179.7(18) ? . . . .
C(55) C(54) C(59) C(56) -13(3) ? . . . .
C(55) C(54) C(59) C(57) 4(7) ? . . . .
C(59) C(54) C(55) C(56) 11(2) ? . . . .
C(54) C(55) C(56) C(57) -29(4) ? . . . .
C(54) C(55) C(56) C(59) -9(2) ? . . . .
C(54) C(55) C(59) C(52) 177(6) ? . . . .
C(54) C(55) C(59) C(53) -1(3) ? . . . .
C(54) C(55) C(59) C(56) 167(3) ? . . . .
C(54) C(55) C(59) C(57) -178(3) ? . . . .
C(56) C(55) C(59) C(52) 10(5) ? . . . .
C(56) C(55) C(59) C(53) -167(6) ? . . . .
C(56) C(55) C(59) C(54) -167(3) ? . . . .
C(56) C(55) C(59) C(57) 15(2) ? . . . .
C(59) C(55) C(56) C(57) -20(3) ? . . . .
C(55) C(56) C(57) C(52) 57(5) ? . . . .
C(55) C(56) C(57) C(59) 19(3) ? . . . .
C(55) C(56) C(57) C(61) 156(4) ? . . . .
C(55) C(56) C(59) C(52) -176(2) ? . . . .
C(55) C(56) C(59) C(53) 166(7) ? . . . .
C(55) C(56) C(59) C(54) 10(2) ? . . . .
C(55) C(56) C(59) C(57) -160(2) ? . . . .
C(57) C(56) C(59) C(52) -16(2) ? . . . .
C(57) C(56) C(59) C(53) -34(6) ? . . . .
C(57) C(56) C(59) C(54) 170(3) ? . . . .
C(57) C(56) C(59) C(55) 160(2) ? . . . .
C(59) C(56) C(57) C(52) 37(4) ? . . . .
C(59) C(56) C(57) C(61) 137(6) ? . . . .
C(52) C(57) C(59) C(53) 4(2) ? . . . .
C(52) C(57) C(59) C(54) 180(6) ? . . . .
C(52) C(57) C(59) C(55) -177(2) ? . . . .
C(52) C(57) C(59) C(56) -158(3) ? . . . .
C(52) C(57) C(61) C(58) -2(2) ? . . . .
C(56) C(57) C(59) C(52) 158(3) ? . . . .
C(56) C(57) C(59) C(53) 162(3) ? . . . .
C(56) C(57) C(59) C(54) -22(6) ? . . . .
C(56) C(57) C(59) C(55) -19(2) ? . . . .
C(56) C(57) C(61) C(52) -128(6) ? . . . .
C(56) C(57) C(61) C(58) -130(6) ? . . . .
C(59) C(57) C(61) C(52) -4(3) ? . . . .
C(59) C(57) C(61) C(58) -6(3) ? . . . .
C(61) C(57) C(59) C(52) 3(2) ? . . . .
C(61) C(57) C(59) C(53) 7(3) ? . . . .
C(61) C(57) C(59) C(54) -177(5) ? . . . .
C(61) C(57) C(59) C(55) -174(2) ? . . . .
C(61) C(57) C(59) C(56) -155(3) ? . . . .
C(52) C(58) C(60) C(53) -11.2(15) ? . . . .
C(52) C(58) C(61) C(57) 2(2) ? . . . .
C(60) C(58) C(61) C(52) 15(2) ? . . . .
C(60) C(58) C(61) C(57) 17(2) ? . . . .
C(61) C(58) C(60) C(52) -10.9(15) ? . . . .
C(61) C(58) C(60) C(53) -22.1(14) ? . . . .
